data_1557868
loop_
_publ_author_name
'Goonesinghe, Chatura'
'Roshandel, Hootan'
'Diaz, Carlos'
'Jung, Hyuk-Joon'
'Nyamayaro, Kudzanai'
'Ezhova, Maria'
'Mehrkhodavandi, Parisa'

_publ_section_title
;
 Cationic indium catalysts for ring opening polymerization: tuning
 reactivity with hemilabile ligands
;
_journal_issue 25
_journal_name_full 'Chemical Science'
_journal_page_first 6485
_journal_page_last 6491
_journal_paper_doi 10.1039/D0SC01291B
_journal_volume 11
_journal_year 2020
_chemical_formula_moiety 'C48 H64 In N2 O4, C32 H12 B F24, 2(C4 H8 O)'
_chemical_formula_sum 'C88 H92 B F24 In N2 O6'
_chemical_formula_weight 1855.26
_space_group_crystal_system triclinic
_space_group_IT_number 2
_space_group_name_Hall '-P 1'
_space_group_name_H-M_alt 'P -1'
_atom_sites_solution_hydrogens geom
_atom_sites_solution_primary dual
_audit_creation_date 2020-02-29
_audit_creation_method
;
Olex2 1.3
(compiled Nov 21 2019 18:26:39 for OlexSys, GUI svn.r6003)
;
_audit_update_record
;
2020-03-02 deposited with the CCDC.	2020-04-13 downloaded from the CCDC.
;
_cell_angle_alpha 80.163(3)
_cell_angle_beta 76.369(3)
_cell_angle_gamma 85.869(3)
_cell_formula_units_Z 2
_cell_length_a 12.616(3)
_cell_length_b 13.343(3)
_cell_length_c 26.255(5)
_cell_measurement_reflns_used 9841
_cell_measurement_temperature 100
_cell_measurement_theta_max 27.25
_cell_measurement_theta_min 2.23
_cell_volume 4229.7(16)
_computing_cell_refinement 'SAINT V8.38A (Bruker, 2018)'
_computing_data_reduction 'SAINT V8.38A (Bruker, 2018)'
_computing_molecular_graphics 'Olex2 1.3 (Dolomanov et al., 2009)'
_computing_publication_material 'Olex2 1.3 (Dolomanov et al., 2009)'
_computing_structure_refinement 'SHELXL 2017/1 (Sheldrick, 2015)'
_computing_structure_solution 'SHELXT 2014/5 (Sheldrick, 2014)'
_diffrn_ambient_temperature 100
_diffrn_detector 'Bruker APEX2 area detector'
_diffrn_detector_area_resol_mean 7.9
_diffrn_detector_type 'CCD area detector'
_diffrn_measured_fraction_theta_full 0.995
_diffrn_measured_fraction_theta_max 0.988
_diffrn_measurement_device 'three-circle diffractometer'
_diffrn_measurement_device_type 'Bruker APEX-II CCD'
_diffrn_measurement_method '\f and \w scans'
_diffrn_radiation_monochromator 'mirror optics'
_diffrn_radiation_probe x-ray
_diffrn_radiation_type MoK\a
_diffrn_radiation_wavelength 0.71073
_diffrn_reflns_av_R_equivalents 0.1605
_diffrn_reflns_av_unetI/netI 0.0668
_diffrn_reflns_Laue_measured_fraction_full 0.995
_diffrn_reflns_Laue_measured_fraction_max 0.988
_diffrn_reflns_number 18759
_diffrn_reflns_point_group_measured_fraction_full 0.995
_diffrn_reflns_point_group_measured_fraction_max 0.988
_diffrn_reflns_theta_full 25.242
_diffrn_reflns_theta_max 27.280
_diffrn_reflns_theta_min 1.550
_diffrn_source 'microfocus sealed X-ray tube'
_diffrn_source_current 0.99
_diffrn_source_power 0.0495
_diffrn_source_type 'Incoatec I\ms'
_diffrn_source_voltage 50.0
_diffrn_standards_number 0
_exptl_absorpt_coefficient_mu 0.387
_exptl_absorpt_correction_T_max 0.9977
_exptl_absorpt_correction_T_min 0.9887
_exptl_absorpt_correction_type multi-scan
_exptl_absorpt_process_details
;
 TWINABS-2012/1 (Bruker,2012) was used for absorption correction.

Final HKLF 4 output contains 180047 reflections, Rint = 0.2262
 (72648 with I > 3sig(I), Rint = 0.1951)
;
_exptl_crystal_colour 'clear colourless'
_exptl_crystal_colour_lustre clear
_exptl_crystal_colour_primary colourless
_exptl_crystal_density_diffrn 1.457
_exptl_crystal_description block
_exptl_crystal_F_000 1904
_exptl_crystal_size_max 0.028
_exptl_crystal_size_mid 0.015
_exptl_crystal_size_min 0.006
_refine_diff_density_max 2.236
_refine_diff_density_min -1.203
_refine_diff_density_rms 0.119
_refine_ls_extinction_method none
_refine_ls_goodness_of_fit_ref 1.036
_refine_ls_hydrogen_treatment constr
_refine_ls_matrix_type full
_refine_ls_number_parameters 1163
_refine_ls_number_reflns 18759
_refine_ls_number_restraints 100
_refine_ls_restrained_S_all 1.044
_refine_ls_R_factor_all 0.0983
_refine_ls_R_factor_gt 0.0794
_refine_ls_shift/su_max 0.001
_refine_ls_shift/su_mean 0.000
_refine_ls_structure_factor_coef Fsqd
_refine_ls_weighting_details 'w=1/[\s^2^(Fo^2^)+(0.0854P)^2^+20.1133P] where P=(Fo^2^+2Fc^2^)/3'
_refine_ls_weighting_scheme calc
_refine_ls_wR_factor_gt 0.2047
_refine_ls_wR_factor_ref 0.2140
_reflns_Friedel_coverage 0.000
_reflns_number_gt 14576
_reflns_number_total 18759
_reflns_threshold_expression 'I > 2\s(I)'
_cod_data_source_file d0sc01291b2.cif
_cod_data_source_block Complex2bTHF
_cod_depositor_comments
;Adding full bibliography for 1557864--1557868.cif.

 Adding full bibliography for 1557864--1557868.cif.
;
_cod_original_cell_volume 4229.9(14)
_cod_database_code 1557868
_shelx_shelxl_version_number 2017/1
_shelx_space_group_comment
;
The symmetry employed for this shelxl refinement is uniquely defined
by the following loop, which should always be used as a source of
symmetry information in preference to the above space-group names.
They are only intended as comments.
;
_shelx_estimated_absorpt_t_max 0.998
_shelx_estimated_absorpt_t_min 0.989
_olex2_refinement_description
;
1. Fixed Uiso
 At 1.2 times of:
  All C(H) groups, All C(H,H) groups, All C(H,H,H,H) groups
 At 1.5 times of:
  All C(H,H,H) groups
2. Restrained distances
 N1-C40B \\sim N1-C40A
 with sigma of 0.02
 C41-C40B \\sim C41-C40A
 with sigma of 0.02
 C28-C29A \\sim C28-C29B
 with sigma of 0.02
 C30-C29A \\sim C30-C29B
 with sigma of 0.02
 N2-C26B \\sim N2-C26A
 with sigma of 0.02
 C27-C26B \\sim C27-C26A
 with sigma of 0.02
 C31-C26B \\sim C31-C26A
 with sigma of 0.02
 F24A-C80 \\sim F24B-C80
 with sigma of 0.02
 F22A-C80 \\sim F22B-C80
 with sigma of 0.02
 C80-F23A \\sim C80-F23B
 with sigma of 0.02
 F22A-F23A \\sim F22A-F24A \\sim F22B-F23B \\sim F22B-F24B \\sim F23A-F24A
\\sim F23B-F24B
 with sigma of 0.04
 C80-F22A \\sim C80-F22B \\sim C80-F23A \\sim C80-F23B \\sim C80-F24A \\sim
C80-F24B \\sim C80-C75
 with sigma of 0.02
3. Rigid body (RIGU) restrains
 F22A, F23A, F24A, C75, C80
 with sigma for 1-2 distances of 0.004 and sigma for 1-3 distances of 0.004
 F22B, F23B, F24B, C75, C80
 with sigma for 1-2 distances of 0.004 and sigma for 1-3 distances of 0.004
4. Others
 Sof(C40A)=Sof(H40A)=Sof(H40B)=1-FVAR(1)
 Sof(C40B)=Sof(H40C)=Sof(H40D)=FVAR(1)
 Sof(H28C)=Sof(H28D)=Sof(C29B)=Sof(H29C)=Sof(H29D)=Sof(H30C)=Sof(H30D)=1-FVAR(2)
 Sof(H28A)=Sof(H28B)=Sof(C29A)=Sof(H29A)=Sof(H29B)=Sof(H30A)=Sof(H30B)=FVAR(2)
 Sof(C26A)=Sof(H26A)=Sof(H27C)=Sof(H27D)=1-FVAR(3)
 Sof(C26B)=Sof(H26B)=Sof(H27A)=Sof(H27B)=FVAR(3)
 Sof(F22B)=Sof(F23B)=Sof(F24B)=1-FVAR(4)
 Sof(F22A)=Sof(F23A)=Sof(F24A)=FVAR(4)
5.a Ternary CH refined with riding coordinates:
 C26A(H26A), C26B(H26B), C33(H33)
5.b Secondary CH2 refined with riding coordinates:
 C0AA(H0AA,H0AB), C1AA(H1AA,H1AB), C2AA(H2AA,H2AB), C3AA(H3AA,H3AB), C27(H27A,
 H27B), C27(H27C,H27D), C28(H28A,H28B), C28(H28C,H28D), C29A(H29A,H29B),
 C29B(H29C,H29D), C30(H30A,H30B), C30(H30C,H30D), C32(H32A,H32B), C40A(H40A,
 H40B), C40B(H40C,H40D), C45(H45A,H45B), C46(H46A,H46B), C47(H47A,H47B),
 C48(H48A,H48B), C81(H81A,H81B), C82(H82A,H82B), C83(H83A,H83B), C84(H84A,H84B),
  C85(H85A,H85B), C86(H86A,H86B), C87(H87A,H87B), C88(H88A,H88B)
5.c Aromatic/amide H refined with riding coordinates:
 C1(H1), C2(H2), C3(H3), C5(H5), C6(H6), C11(H11), C13(H13), C16(H16),
 C17(H17), C18(H18), C20(H20), C21(H21), C25(H25), C42(H42), C43(H43), C44(H44),
  C50(H50), C52(H52), C54(H54), C58(H58), C60(H60), C62(H62), C66(H66),
 C68(H68), C70(H70), C74(H74), C76(H76), C78(H78)
5.d Idealised Me refined as rotating group:
 C8(H8A,H8B,H8C), C9(H9A,H9B,H9C), C23(H23A,H23B,H23C), C24(H24A,H24B,H24C),
 C34(H34A,H34B,H34C), C35(H35A,H35B,H35C)
;
_olex2_submission_special_instructions 'No special instructions were received'

loop_
_space_group_symop_operation_xyz
'x, y, z'
'-x, -y, -z'

loop_
_atom_site_label
_atom_site_type_symbol
_atom_site_fract_x
_atom_site_fract_y
_atom_site_fract_z
_atom_site_U_iso_or_equiv
_atom_site_adp_type
_atom_site_occupancy
_atom_site_site_symmetry_order
_atom_site_calc_flag
_atom_site_refinement_flags_posn
_atom_site_refinement_flags_adp
_atom_site_refinement_flags_occupancy
_atom_site_disorder_assembly
_atom_site_disorder_group
In1 In 0.16846(3) 0.66142(2) 0.75253(2) 0.02711(11) Uani 1 1 d . . . . .
O1 O 0.2450(3) 0.6717(2) 0.67053(13) 0.0289(7) Uani 1 1 d . . . . .
O2 O 0.0597(4) 0.6095(3) 0.96174(17) 0.0477(10) Uani 1 1 d . . . . .
O3 O 0.0754(3) 0.8183(3) 0.72778(18) 0.0479(10) Uani 1 1 d . . . . .
O4 O 0.2973(3) 0.5289(3) 0.76612(15) 0.0356(8) Uani 1 1 d . . . . .
N1 N 0.1501(3) 0.6837(3) 0.84564(17) 0.0309(9) Uani 1 1 d D . . . .
N2 N 0.2889(4) 0.7704(3) 0.75273(19) 0.0385(11) Uani 1 1 d D . . . .
C0AA C -0.0357(5) 0.8543(5) 0.7445(3) 0.0577(17) Uani 1 1 d . . . . .
H0AA H -0.040292 0.905767 0.768124 0.069 Uiso 1 1 calc R U . . .
H0AB H -0.082984 0.797386 0.763784 0.069 Uiso 1 1 calc R U . . .
C1 C 0.2467(5) 0.3292(4) 0.6247(2) 0.0408(13) Uani 1 1 d . . . . .
H1 H 0.234567 0.259190 0.638151 0.049 Uiso 1 1 calc R U . . .
C1AA C -0.0706(6) 0.9020(6) 0.6929(3) 0.066(2) Uani 1 1 d . . . . .
H1AA H -0.112529 0.853445 0.681454 0.079 Uiso 1 1 calc R U . . .
H1AB H -0.116044 0.964703 0.697918 0.079 Uiso 1 1 calc R U . . .
C2 C 0.1604(5) 0.3966(4) 0.6220(2) 0.0410(13) Uani 1 1 d . . . . .
H2 H 0.087935 0.373367 0.633791 0.049 Uiso 1 1 calc R U . . .
C2AA C 0.0327(7) 0.9253(8) 0.6535(3) 0.076(2) Uani 1 1 d . . . . .
H2AA H 0.037132 0.999551 0.640973 0.092 Uiso 1 1 calc R U . . .
H2AB H 0.037521 0.890642 0.622506 0.092 Uiso 1 1 calc R U . . .
C3 C 0.1782(4) 0.4988(4) 0.6021(2) 0.0367(12) Uani 1 1 d . . . . .
H3 H 0.117603 0.544541 0.599790 0.044 Uiso 1 1 calc R U . . .
C3AA C 0.1225(5) 0.8880(5) 0.6806(3) 0.0524(16) Uani 1 1 d . . . . .
H3AA H 0.180756 0.852865 0.656958 0.063 Uiso 1 1 calc R U . . .
H3AB H 0.154576 0.945712 0.690280 0.063 Uiso 1 1 calc R U . . .
C4 C 0.2824(4) 0.5350(4) 0.5858(2) 0.0313(10) Uani 1 1 d . . . . .
C5 C 0.3683(5) 0.4654(4) 0.5889(2) 0.0368(12) Uani 1 1 d . . . . .
H5 H 0.440980 0.488141 0.577819 0.044 Uiso 1 1 calc R U . . .
C6 C 0.3504(5) 0.3635(4) 0.6079(2) 0.0422(13) Uani 1 1 d . . . . .
H6 H 0.410774 0.317056 0.609158 0.051 Uiso 1 1 calc R U . . .
C7 C 0.3080(4) 0.6455(4) 0.5613(2) 0.0317(11) Uani 1 1 d . . . . .
C8 C 0.3627(5) 0.6459(4) 0.5029(2) 0.0434(13) Uani 1 1 d . . . . .
H8A H 0.383666 0.715246 0.486118 0.065 Uiso 1 1 calc R U . . .
H8B H 0.311599 0.622100 0.484961 0.065 Uiso 1 1 calc R U . . .
H8C H 0.427846 0.600719 0.499962 0.065 Uiso 1 1 calc R U . . .
C9 C 0.2052(5) 0.7155(4) 0.5631(2) 0.0369(12) Uani 1 1 d . . . . .
H9A H 0.163988 0.712520 0.599914 0.055 Uiso 1 1 calc R U . . .
H9B H 0.159545 0.692988 0.541996 0.055 Uiso 1 1 calc R U . . .
H9C H 0.226650 0.785597 0.548408 0.055 Uiso 1 1 calc R U . . .
C10 C 0.3842(4) 0.6862(3) 0.5910(2) 0.0286(10) Uani 1 1 d . . . . .
C11 C 0.4902(4) 0.7091(3) 0.5667(2) 0.0296(10) Uani 1 1 d . . . . .
H11 H 0.515786 0.699566 0.530738 0.036 Uiso 1 1 calc R U . . .
C12 C 0.5635(4) 0.7458(3) 0.5915(2) 0.0287(10) Uani 1 1 d . . . . .
C13 C 0.5233(4) 0.7653(4) 0.6415(2) 0.0311(10) Uani 1 1 d . . . . .
H13 H 0.569745 0.793545 0.658689 0.037 Uiso 1 1 calc R U . . .
C14 C 0.4149(4) 0.7451(4) 0.66897(19) 0.0284(10) Uani 1 1 d . . . . .
C15 C 0.3440(4) 0.6983(3) 0.6453(2) 0.0276(10) Uani 1 1 d . . . . .
C16 C 0.6672(5) 1.0273(4) 0.4393(2) 0.0390(12) Uani 1 1 d . . . . .
H16 H 0.662628 1.084977 0.412976 0.047 Uiso 1 1 calc R U . . .
C17 C 0.6278(5) 1.0329(4) 0.4926(2) 0.0396(12) Uani 1 1 d . . . . .
H17 H 0.596398 1.095220 0.502964 0.047 Uiso 1 1 calc R U . . .
C18 C 0.6333(4) 0.9502(4) 0.5304(2) 0.0345(11) Uani 1 1 d . . . . .
H18 H 0.604931 0.955871 0.566685 0.041 Uiso 1 1 calc R U . . .
C19 C 0.6801(4) 0.8566(4) 0.5170(2) 0.0305(10) Uani 1 1 d . . . . .
C20 C 0.7203(4) 0.8519(4) 0.4635(2) 0.0339(11) Uani 1 1 d . . . . .
H20 H 0.753259 0.790211 0.453000 0.041 Uiso 1 1 calc R U . . .
C21 C 0.7132(5) 0.9363(4) 0.4251(2) 0.0385(12) Uani 1 1 d . . . . .
H21 H 0.740309 0.931186 0.388667 0.046 Uiso 1 1 calc R U . . .
C22 C 0.6813(4) 0.7660(4) 0.5607(2) 0.0331(11) Uani 1 1 d . . . . .
C23 C 0.7333(5) 0.6698(4) 0.5387(3) 0.0444(14) Uani 1 1 d . . . . .
H23A H 0.731198 0.613195 0.568080 0.067 Uiso 1 1 calc R U . . .
H23B H 0.809203 0.682391 0.520012 0.067 Uiso 1 1 calc R U . . .
H23C H 0.692559 0.652685 0.514050 0.067 Uiso 1 1 calc R U . . .
C24 C 0.7521(4) 0.7918(5) 0.5971(2) 0.0439(14) Uani 1 1 d . . . . .
H24A H 0.722302 0.853699 0.611480 0.066 Uiso 1 1 calc R U . . .
H24B H 0.827079 0.802879 0.576528 0.066 Uiso 1 1 calc R U . . .
H24C H 0.751849 0.735283 0.626363 0.066 Uiso 1 1 calc R U . . .
C25 C 0.3794(5) 0.7830(4) 0.7182(2) 0.0381(12) Uani 1 1 d . . . . .
H25 H 0.430294 0.823081 0.726582 0.046 Uiso 1 1 calc R U . . .
C26A C 0.2461(10) 0.8363(7) 0.7956(4) 0.026(3) Uani 0.58(3) 1 d D . P A 2
H26A H 0.179580 0.872112 0.785839 0.032 Uiso 0.58(3) 1 calc R U P A 2
C26B C 0.2945(13) 0.8081(10) 0.8038(4) 0.026(4) Uani 0.42(3) 1 d D . P A 1
H26B H 0.359883 0.771782 0.814551 0.031 Uiso 0.42(3) 1 calc R U P A 1
C27 C 0.3197(5) 0.9193(4) 0.7934(2) 0.0384(12) Uani 1 1 d D . . . .
H27A H 0.399149 0.925834 0.778696 0.046 Uiso 0.42(3) 1 calc R U P A 1
H27B H 0.282167 0.954118 0.765821 0.046 Uiso 0.42(3) 1 calc R U P A 1
H27C H 0.319927 0.968986 0.760750 0.046 Uiso 0.58(3) 1 calc R U P A 2
H27D H 0.394890 0.890431 0.791137 0.046 Uiso 0.58(3) 1 calc R U P A 2
C28 C 0.2879(5) 0.9740(4) 0.8405(2) 0.0418(13) Uani 1 1 d D . . . .
H28A H 0.352349 1.010186 0.842468 0.050 Uiso 0.63(2) 1 calc R U P B 1
H28B H 0.230934 1.026395 0.833920 0.050 Uiso 0.63(2) 1 calc R U P B 1
H28C H 0.349312 0.965632 0.858594 0.050 Uiso 0.37(2) 1 calc R U P B 2
H28D H 0.279941 1.047532 0.827103 0.050 Uiso 0.37(2) 1 calc R U P B 2
C29A C 0.2472(9) 0.9123(8) 0.8926(4) 0.046(3) Uani 0.63(2) 1 d D . P B 1
H29A H 0.206775 0.957697 0.917242 0.055 Uiso 0.63(2) 1 calc R U P B 1
H29B H 0.310536 0.881769 0.906645 0.055 Uiso 0.63(2) 1 calc R U P B 1
C29B C 0.1903(11) 0.9444(8) 0.8796(5) 0.024(4) Uani 0.37(2) 1 d D . P B 2
H29C H 0.126667 0.977937 0.866936 0.029 Uiso 0.37(2) 1 calc R U P B 2
H29D H 0.192156 0.969566 0.912786 0.029 Uiso 0.37(2) 1 calc R U P B 2
C30 C 0.1742(4) 0.8287(4) 0.8924(2) 0.0322(11) Uani 1 1 d D . . . .
H30A H 0.172826 0.777822 0.924715 0.039 Uiso 0.63(2) 1 calc R U P B 1
H30B H 0.099156 0.857750 0.894430 0.039 Uiso 0.63(2) 1 calc R U P B 1
H30C H 0.217828 0.798640 0.918346 0.039 Uiso 0.37(2) 1 calc R U P B 2
H30D H 0.096491 0.816390 0.909395 0.039 Uiso 0.37(2) 1 calc R U P B 2
C31 C 0.2059(7) 0.7752(5) 0.8451(3) 0.064(2) Uani 1 1 d D . . . .
C32 C 0.0295(6) 0.5686(5) 0.7754(3) 0.0554(17) Uani 1 1 d . . . . .
H32A H 0.044019 0.513186 0.803437 0.066 Uiso 1 1 calc R U . . .
H32B H -0.032144 0.610668 0.792558 0.066 Uiso 1 1 calc R U . . .
C33 C -0.0107(6) 0.5203(5) 0.7374(3) 0.0578(18) Uani 1 1 d . . . . .
H33 H 0.050978 0.480206 0.717929 0.069 Uiso 1 1 calc R U . . .
C34 C -0.0522(6) 0.6013(5) 0.6970(3) 0.0560(17) Uani 1 1 d . . . . .
H34A H -0.119523 0.634129 0.714779 0.084 Uiso 1 1 calc R U . . .
H34B H -0.066903 0.568951 0.668659 0.084 Uiso 1 1 calc R U . . .
H34C H 0.003286 0.652468 0.681761 0.084 Uiso 1 1 calc R U . . .
C35 C -0.1028(7) 0.4471(6) 0.7670(3) 0.070(2) Uani 1 1 d . . . . .
H35A H -0.076439 0.396967 0.793532 0.105 Uiso 1 1 calc R U . . .
H35B H -0.124995 0.411866 0.741553 0.105 Uiso 1 1 calc R U . . .
H35C H -0.165488 0.485935 0.784748 0.105 Uiso 1 1 calc R U . . .
C40A C 0.161(2) 0.5863(8) 0.8795(4) 0.040(5) Uani 0.51(4) 1 d D . P C 2
H40A H 0.227926 0.549830 0.863110 0.049 Uiso 0.51(4) 1 calc R U P C 2
H40B H 0.097998 0.544453 0.880993 0.049 Uiso 0.51(4) 1 calc R U P C 2
C40B C 0.210(2) 0.6036(15) 0.8764(5) 0.044(5) Uani 0.49(4) 1 d D . P C 1
H40C H 0.288290 0.619494 0.867608 0.053 Uiso 0.49(4) 1 calc R U P C 1
H40D H 0.203878 0.536956 0.865696 0.053 Uiso 0.49(4) 1 calc R U P C 1
C41 C 0.1654(6) 0.5962(4) 0.9361(2) 0.0470(15) Uani 1 1 d D . . . .
C42 C 0.2305(6) 0.5900(5) 0.9701(3) 0.0519(16) Uani 1 1 d . . . . .
H42 H 0.307664 0.580440 0.962147 0.062 Uiso 1 1 calc R U . . .
C43 C 0.1622(5) 0.6004(4) 1.0201(2) 0.0448(14) Uani 1 1 d . . . . .
H43 H 0.184085 0.598988 1.052486 0.054 Uiso 1 1 calc R U . . .
C44 C 0.0616(5) 0.6126(5) 1.0127(2) 0.0470(14) Uani 1 1 d . . . . .
H44 H -0.001255 0.622346 1.039783 0.056 Uiso 1 1 calc R U . . .
C45 C 0.4051(5) 0.5326(5) 0.7753(3) 0.0503(15) Uani 1 1 d . . . . .
H45A H 0.406243 0.505527 0.812701 0.060 Uiso 1 1 calc R U . . .
H45B H 0.431037 0.603085 0.766613 0.060 Uiso 1 1 calc R U . . .
C46 C 0.4745(7) 0.4655(7) 0.7380(4) 0.091(3) Uani 1 1 d . . . . .
H46A H 0.502815 0.505428 0.702554 0.109 Uiso 1 1 calc R U . . .
H46B H 0.536880 0.433410 0.752387 0.109 Uiso 1 1 calc R U . . .
C47 C 0.4002(9) 0.3888(7) 0.7351(4) 0.094(4) Uani 1 1 d . . . . .
H47A H 0.397004 0.331656 0.764880 0.113 Uiso 1 1 calc R U . . .
H47B H 0.423605 0.361826 0.701202 0.113 Uiso 1 1 calc R U . . .
C48 C 0.2929(6) 0.4436(4) 0.7387(3) 0.0534(17) Uani 1 1 d . . . . .
H48A H 0.280112 0.468257 0.702800 0.064 Uiso 1 1 calc R U . . .
H48B H 0.233339 0.398151 0.758849 0.064 Uiso 1 1 calc R U . . .
F1 F 0.1988(3) 1.3296(3) 0.91649(17) 0.0538(10) Uani 1 1 d . . . . .
F2 F 0.2327(3) 1.1694(3) 0.92773(16) 0.0538(9) Uani 1 1 d . . . . .
F3 F 0.2348(3) 1.2483(3) 0.85057(15) 0.0540(10) Uani 1 1 d . . . . .
F4 F 0.5033(3) 1.5423(2) 0.90301(18) 0.0597(11) Uani 1 1 d . . . . .
F5 F 0.5727(5) 1.4444(3) 0.95922(18) 0.0799(15) Uani 1 1 d . . . . .
F6 F 0.6664(3) 1.4854(3) 0.8825(2) 0.0731(14) Uani 1 1 d . . . . .
F7 F 0.7305(3) 0.7064(3) 0.79796(17) 0.0655(12) Uani 1 1 d . . . . .
F8 F 0.5650(3) 0.6995(3) 0.79775(17) 0.0627(11) Uani 1 1 d . . . . .
F9 F 0.6629(4) 0.8051(3) 0.74050(14) 0.0624(11) Uani 1 1 d . . . . .
F10 F 0.4315(4) 0.7643(3) 0.97983(15) 0.0688(13) Uani 1 1 d . . . . .
F11 F 0.5490(3) 0.8451(3) 1.00221(13) 0.0557(9) Uani 1 1 d . . . . .
F12 F 0.4040(3) 0.9212(3) 0.98772(14) 0.0496(8) Uani 1 1 d . . . . .
F13 F 0.3911(2) 1.1199(3) 0.68018(13) 0.0421(7) Uani 1 1 d . . . . .
F14 F 0.5189(3) 1.0064(2) 0.66584(13) 0.0419(8) Uani 1 1 d . . . . .
F15 F 0.5102(3) 1.1373(2) 0.60618(12) 0.0379(7) Uani 1 1 d . . . . .
F16 F 0.8587(3) 1.3727(3) 0.64807(18) 0.0662(11) Uani 1 1 d . . . . .
F17 F 0.7226(4) 1.4690(3) 0.66794(19) 0.0677(12) Uani 1 1 d . . . . .
F18 F 0.7523(5) 1.4026(4) 0.59650(17) 0.0941(19) Uani 1 1 d . . . . .
F19 F 0.8261(3) 1.1486(4) 0.97873(15) 0.0722(13) Uani 1 1 d . . . . .
F20 F 0.9958(3) 1.1553(3) 0.95031(15) 0.0593(10) Uani 1 1 d . . . . .
F21 F 0.9194(6) 1.0140(3) 0.9640(2) 0.107(2) Uani 1 1 d . . . D 2
F22A F 1.1269(11) 1.0753(8) 0.7454(4) 0.078(4) Uani 0.66(3) 1 d D . P E 1
F22B F 1.1577(9) 1.122(2) 0.7621(7) 0.067(8) Uani 0.34(3) 1 d D . P E 2
F23A F 1.1369(11) 1.2280(14) 0.7543(5) 0.099(6) Uani 0.66(3) 1 d D . P E 1
F23B F 1.090(2) 1.2652(9) 0.7421(9) 0.075(6) Uani 0.34(3) 1 d D . P E 2
F24A F 1.0418(10) 1.1864(13) 0.7052(4) 0.065(3) Uani 0.66(3) 1 d D . P E 1
F24B F 1.059(2) 1.150(2) 0.7051(8) 0.068(6) Uani 0.34(3) 1 d D . P E 2
C49 C 0.5682(3) 1.2140(3) 0.85360(18) 0.0219(9) Uani 1 1 d . . . . .
C50 C 0.6014(4) 1.3007(3) 0.86889(19) 0.0256(9) Uani 1 1 d . . . . .
H50 H 0.677182 1.312148 0.862472 0.031 Uiso 1 1 calc R U . . .
C51 C 0.5280(4) 1.3694(3) 0.89277(19) 0.0259(9) Uani 1 1 d . . . . .
C52 C 0.4171(4) 1.3568(3) 0.90315(19) 0.0259(9) Uani 1 1 d . . . . .
H52 H 0.366912 1.403490 0.920604 0.031 Uiso 1 1 calc R U . . .
C53 C 0.3811(4) 1.2738(3) 0.88730(19) 0.0258(9) Uani 1 1 d . . . . .
C54 C 0.4548(4) 1.2049(3) 0.86350(19) 0.0258(9) Uani 1 1 d . . . . .
H54 H 0.427521 1.148678 0.853314 0.031 Uiso 1 1 calc R U . . .
C55 C 0.2628(4) 1.2559(4) 0.8956(2) 0.0341(11) Uani 1 1 d . . . . .
C56 C 0.5681(4) 1.4598(4) 0.9090(2) 0.0340(11) Uani 1 1 d . . . . .
C57 C 0.6139(3) 1.0174(3) 0.84218(18) 0.0219(9) Uani 1 1 d . . . . .
C58 C 0.5608(4) 0.9838(3) 0.89413(19) 0.0242(9) Uani 1 1 d . . . . .
H58 H 0.541067 1.032048 0.917798 0.029 Uiso 1 1 calc R U . . .
C59 C 0.5350(4) 0.8829(3) 0.91324(19) 0.0264(9) Uani 1 1 d . . . . .
C60 C 0.5621(4) 0.8095(3) 0.8797(2) 0.0276(10) Uani 1 1 d . . . . .
H60 H 0.543980 0.740395 0.892158 0.033 Uiso 1 1 calc R U . . .
C61 C 0.6155(4) 0.8408(3) 0.82825(19) 0.0254(9) Uani 1 1 d . . . . .
C62 C 0.6431(4) 0.9417(3) 0.80925(19) 0.0235(9) Uani 1 1 d . . . . .
H62 H 0.682267 0.959968 0.773561 0.028 Uiso 1 1 calc R U . . .
C63 C 0.6442(4) 0.7640(4) 0.7912(2) 0.0315(11) Uani 1 1 d . . . . .
C64 C 0.4799(5) 0.8525(4) 0.9698(2) 0.0358(11) Uani 1 1 d . . . . .
C65 C 0.6413(4) 1.1733(3) 0.75879(18) 0.0226(9) Uani 1 1 d . . . . .
C66 C 0.5753(4) 1.1284(3) 0.73382(19) 0.0243(9) Uani 1 1 d . . . . .
H66 H 0.533844 1.071740 0.753108 0.029 Uiso 1 1 calc R U . . .
C67 C 0.5680(4) 1.1633(3) 0.68201(19) 0.0253(9) Uani 1 1 d . . . . .
C68 C 0.6244(4) 1.2465(4) 0.6527(2) 0.0307(10) Uani 1 1 d . . . . .
H68 H 0.619948 1.269799 0.617012 0.037 Uiso 1 1 calc R U . . .
C69 C 0.6882(4) 1.2954(4) 0.6770(2) 0.0315(10) Uani 1 1 d . . . . .
C70 C 0.6956(4) 1.2593(3) 0.72857(19) 0.0274(10) Uani 1 1 d . . . . .
H70 H 0.739390 1.294303 0.744245 0.033 Uiso 1 1 calc R U . . .
C71 C 0.4973(4) 1.1076(4) 0.6581(2) 0.0305(10) Uani 1 1 d . . . . .
C72 C 0.7524(6) 1.3847(4) 0.6472(2) 0.0448(14) Uani 1 1 d . . . . .
C73 C 0.7748(4) 1.1381(3) 0.82833(19) 0.0239(9) Uani 1 1 d . . . . .
C74 C 0.8681(4) 1.1464(3) 0.7871(2) 0.0267(9) Uani 1 1 d . . . . .
H74 H 0.860227 1.150452 0.751683 0.032 Uiso 1 1 calc R U . . .
C75 C 0.9727(4) 1.1488(4) 0.7961(2) 0.0299(10) Uani 1 1 d D . . . .
C76 C 0.9869(4) 1.1397(4) 0.8476(2) 0.0323(11) Uani 1 1 d . . . . .
H76 H 1.057565 1.142154 0.853985 0.039 Uiso 1 1 calc R U . . .
C77 C 0.8963(4) 1.1271(4) 0.8893(2) 0.0295(10) Uani 1 1 d . . . . .
C78 C 0.7929(4) 1.1268(3) 0.8798(2) 0.0269(9) Uani 1 1 d . . . . .
H78 H 0.731994 1.118608 0.909258 0.032 Uiso 1 1 calc R U . . .
C79 C 0.9111(5) 1.1100(5) 0.9450(2) 0.0410(13) Uani 1 1 d . . . . .
C80 C 1.0668(4) 1.1641(4) 0.7520(2) 0.0418(12) Uani 1 1 d D . . . .
B1 B 0.6506(4) 1.1350(4) 0.8204(2) 0.0229(10) Uani 1 1 d . . . . .
O5 O -0.0860(3) 0.7418(3) 0.86974(16) 0.0423(9) Uani 1 1 d . . . . .
C81 C -0.1327(5) 0.8336(4) 0.8891(3) 0.0441(14) Uani 1 1 d . . . . .
H81A H -0.195537 0.859739 0.873523 0.053 Uiso 1 1 calc R U . . .
H81B H -0.077873 0.886954 0.880479 0.053 Uiso 1 1 calc R U . . .
C82 C -0.1686(5) 0.8017(5) 0.9477(3) 0.0531(16) Uani 1 1 d . . . . .
H82A H -0.227195 0.848032 0.963577 0.064 Uiso 1 1 calc R U . . .
H82B H -0.106782 0.799824 0.965162 0.064 Uiso 1 1 calc R U . . .
C83 C -0.2103(5) 0.6954(5) 0.9522(3) 0.0510(15) Uani 1 1 d . . . . .
H83A H -0.193653 0.649986 0.983473 0.061 Uiso 1 1 calc R U . . .
H83B H -0.290122 0.697857 0.955111 0.061 Uiso 1 1 calc R U . . .
C84 C -0.1499(5) 0.6593(4) 0.9013(2) 0.0424(13) Uani 1 1 d . . . . .
H84A H -0.102024 0.599336 0.909173 0.051 Uiso 1 1 calc R U . . .
H84B H -0.202149 0.639922 0.882181 0.051 Uiso 1 1 calc R U . . .
O6 O 0.1217(5) 0.8570(5) 0.3844(3) 0.0819(17) Uani 1 1 d . . . . .
C85 C 0.1815(7) 0.9020(7) 0.4143(4) 0.083(3) Uani 1 1 d . . . . .
H85A H 0.223487 0.959494 0.391491 0.099 Uiso 1 1 calc R U . . .
H85B H 0.233211 0.851113 0.427986 0.099 Uiso 1 1 calc R U . . .
C86 C 0.1024(7) 0.9383(8) 0.4586(4) 0.079(2) Uani 1 1 d . . . . .
H86A H 0.074801 1.008318 0.448049 0.095 Uiso 1 1 calc R U . . .
H86B H 0.134699 0.936701 0.489656 0.095 Uiso 1 1 calc R U . . .
C87 C 0.0115(7) 0.8609(8) 0.4705(4) 0.086(3) Uani 1 1 d . . . . .
H87A H 0.012135 0.813573 0.503825 0.103 Uiso 1 1 calc R U . . .
H87B H -0.061064 0.895942 0.473491 0.103 Uiso 1 1 calc R U . . .
C88 C 0.0380(8) 0.8061(7) 0.4244(5) 0.101(4) Uani 1 1 d . . . . .
H88A H 0.062569 0.735343 0.435486 0.121 Uiso 1 1 calc R U . . .
H88B H -0.027897 0.803854 0.410307 0.121 Uiso 1 1 calc R U . . .

loop_
_atom_site_aniso_label
_atom_site_aniso_U_11
_atom_site_aniso_U_22
_atom_site_aniso_U_33
_atom_site_aniso_U_23
_atom_site_aniso_U_13
_atom_site_aniso_U_12
In1 0.02761(18) 0.02180(16) 0.0339(2) -0.00942(13) -0.00704(13) -0.00202(12)
O1 0.0319(18) 0.0247(16) 0.0312(19) -0.0093(13) -0.0039(14) -0.0067(13)
O2 0.053(3) 0.046(2) 0.049(3) -0.0052(19) -0.022(2) -0.008(2)
O3 0.038(2) 0.032(2) 0.068(3) -0.0071(19) -0.0038(19) 0.0092(17)
O4 0.040(2) 0.0284(17) 0.043(2) -0.0168(15) -0.0143(16) 0.0108(15)
N1 0.033(2) 0.030(2) 0.032(2) -0.0106(17) -0.0078(17) -0.0048(17)
N2 0.043(3) 0.030(2) 0.044(3) -0.0184(19) -0.001(2) -0.0097(19)
C0AA 0.041(3) 0.048(4) 0.073(5) -0.005(3) 0.001(3) 0.011(3)
C1 0.057(4) 0.026(2) 0.039(3) -0.010(2) -0.004(3) -0.010(2)
C1AA 0.050(4) 0.060(4) 0.085(6) 0.005(4) -0.023(4) 0.003(3)
C2 0.039(3) 0.039(3) 0.046(3) -0.016(2) -0.003(2) -0.011(2)
C2AA 0.064(5) 0.093(6) 0.064(5) 0.004(4) -0.015(4) 0.012(5)
C3 0.034(3) 0.036(3) 0.043(3) -0.014(2) -0.010(2) -0.001(2)
C3AA 0.047(4) 0.037(3) 0.063(4) 0.002(3) -0.003(3) 0.005(3)
C4 0.039(3) 0.030(2) 0.028(3) -0.0128(19) -0.008(2) -0.005(2)
C5 0.038(3) 0.034(3) 0.041(3) -0.015(2) -0.006(2) -0.005(2)
C6 0.049(3) 0.030(3) 0.048(3) -0.015(2) -0.006(3) 0.001(2)
C7 0.038(3) 0.027(2) 0.032(3) -0.0070(19) -0.009(2) -0.005(2)
C8 0.059(4) 0.043(3) 0.034(3) -0.008(2) -0.017(3) -0.014(3)
C9 0.041(3) 0.031(3) 0.043(3) -0.005(2) -0.020(2) -0.001(2)
C10 0.035(3) 0.022(2) 0.031(3) -0.0046(18) -0.011(2) -0.0015(19)
C11 0.038(3) 0.022(2) 0.030(3) -0.0064(18) -0.007(2) 0.0007(19)
C12 0.027(2) 0.023(2) 0.034(3) -0.0030(19) -0.0056(19) 0.0015(18)
C13 0.035(3) 0.026(2) 0.035(3) -0.0031(19) -0.014(2) -0.004(2)
C14 0.032(2) 0.026(2) 0.029(3) -0.0063(18) -0.0079(19) -0.0028(19)
C15 0.032(2) 0.020(2) 0.033(3) -0.0075(18) -0.010(2) 0.0011(18)
C16 0.037(3) 0.032(3) 0.049(3) -0.001(2) -0.015(2) -0.006(2)
C17 0.041(3) 0.025(2) 0.051(4) -0.008(2) -0.008(2) -0.001(2)
C18 0.034(3) 0.030(2) 0.039(3) -0.009(2) -0.005(2) 0.001(2)
C19 0.029(2) 0.026(2) 0.038(3) -0.004(2) -0.010(2) -0.0043(19)
C20 0.032(3) 0.030(2) 0.041(3) -0.010(2) -0.007(2) -0.002(2)
C21 0.045(3) 0.040(3) 0.032(3) -0.008(2) -0.008(2) -0.011(2)
C22 0.029(2) 0.029(2) 0.038(3) -0.002(2) -0.004(2) 0.001(2)
C23 0.037(3) 0.031(3) 0.055(4) 0.001(2) 0.003(3) 0.010(2)
C24 0.027(3) 0.057(4) 0.046(3) 0.004(3) -0.012(2) -0.007(2)
C25 0.042(3) 0.037(3) 0.039(3) -0.012(2) -0.007(2) -0.020(2)
C26A 0.024(5) 0.016(4) 0.045(6) -0.016(4) -0.012(4) 0.004(4)
C26B 0.019(7) 0.025(6) 0.036(7) -0.011(5) -0.009(5) 0.005(5)
C27 0.040(3) 0.034(3) 0.045(3) -0.016(2) -0.008(2) -0.007(2)
C28 0.056(4) 0.030(3) 0.045(3) -0.018(2) -0.013(3) -0.008(2)
C29A 0.039(6) 0.056(6) 0.051(6) -0.029(5) -0.010(5) -0.009(5)
C29B 0.028(8) 0.022(6) 0.029(7) -0.011(5) -0.014(5) 0.009(5)
C30 0.034(3) 0.031(2) 0.034(3) -0.011(2) -0.009(2) 0.000(2)
C31 0.096(6) 0.051(4) 0.043(4) -0.026(3) 0.014(3) -0.044(4)
C32 0.050(4) 0.050(4) 0.069(5) -0.017(3) -0.008(3) -0.017(3)
C33 0.048(4) 0.051(4) 0.083(5) -0.028(4) -0.020(3) -0.004(3)
C34 0.055(4) 0.054(4) 0.069(5) -0.017(3) -0.028(3) -0.002(3)
C35 0.068(5) 0.071(5) 0.079(5) 0.000(4) -0.031(4) -0.041(4)
C40A 0.061(12) 0.018(5) 0.037(7) -0.006(4) 0.003(6) -0.012(6)
C40B 0.064(11) 0.025(7) 0.043(8) -0.002(5) -0.013(7) -0.004(7)
C41 0.076(4) 0.027(3) 0.035(3) -0.008(2) -0.007(3) 0.012(3)
C42 0.046(3) 0.039(3) 0.062(4) -0.001(3) -0.006(3) 0.015(3)
C43 0.053(4) 0.041(3) 0.044(3) -0.013(3) -0.019(3) 0.008(3)
C44 0.049(4) 0.051(3) 0.037(3) -0.004(3) -0.005(3) 0.002(3)
C45 0.034(3) 0.057(4) 0.060(4) -0.006(3) -0.018(3) 0.011(3)
C46 0.056(5) 0.070(5) 0.128(9) -0.012(5) 0.007(5) 0.025(4)
C47 0.129(9) 0.083(6) 0.084(6) -0.047(5) -0.051(6) 0.068(6)
C48 0.085(5) 0.028(3) 0.057(4) -0.022(3) -0.032(4) 0.019(3)
F1 0.0235(15) 0.051(2) 0.093(3) -0.0372(19) -0.0104(16) 0.0109(14)
F2 0.0308(17) 0.050(2) 0.077(3) -0.0029(18) -0.0066(16) -0.0092(15)
F3 0.0264(16) 0.087(3) 0.061(2) -0.029(2) -0.0219(15) 0.0008(17)
F4 0.051(2) 0.0261(16) 0.115(3) -0.0253(18) -0.038(2) 0.0110(15)
F5 0.145(5) 0.047(2) 0.071(3) -0.022(2) -0.059(3) -0.014(2)
F6 0.038(2) 0.054(2) 0.133(4) -0.056(2) 0.003(2) -0.0157(17)
F7 0.064(2) 0.066(2) 0.085(3) -0.049(2) -0.040(2) 0.040(2)
F8 0.058(2) 0.055(2) 0.083(3) -0.042(2) -0.003(2) -0.0186(18)
F9 0.117(4) 0.0365(18) 0.037(2) -0.0175(15) -0.017(2) 0.003(2)
F10 0.109(4) 0.043(2) 0.046(2) -0.0038(16) 0.006(2) -0.039(2)
F11 0.050(2) 0.082(3) 0.0346(19) -0.0029(17) -0.0151(16) 0.0074(19)
F12 0.0437(19) 0.052(2) 0.045(2) -0.0045(15) 0.0029(15) 0.0060(16)
F13 0.0280(15) 0.0542(19) 0.051(2) -0.0152(15) -0.0173(14) -0.0044(14)
F14 0.064(2) 0.0249(14) 0.0457(19) -0.0099(13) -0.0261(16) -0.0024(14)
F15 0.0480(18) 0.0388(16) 0.0330(17) -0.0088(13) -0.0181(14) -0.0052(14)
F16 0.049(2) 0.060(2) 0.085(3) 0.003(2) -0.010(2) -0.0241(19)
F17 0.070(3) 0.0272(17) 0.100(3) -0.0118(19) -0.005(2) -0.0124(17)
F18 0.150(5) 0.090(3) 0.052(3) 0.026(2) -0.046(3) -0.082(3)
F19 0.041(2) 0.139(4) 0.042(2) -0.021(2) -0.0147(17) -0.006(2)
F20 0.0408(19) 0.095(3) 0.054(2) -0.020(2) -0.0243(17) -0.0157(19)
F21 0.220(7) 0.047(2) 0.086(3) 0.009(2) -0.110(4) -0.014(3)
F22A 0.065(6) 0.076(5) 0.073(6) -0.012(4) 0.008(4) 0.038(4)
F22B 0.023(5) 0.109(17) 0.053(9) 0.013(9) 0.001(4) 0.020(7)
F23A 0.065(7) 0.158(12) 0.082(7) -0.065(8) 0.024(5) -0.075(8)
F23B 0.067(12) 0.049(6) 0.084(12) -0.005(6) 0.037(9) -0.018(6)
F24A 0.024(4) 0.118(9) 0.046(4) -0.003(4) -0.001(3) 0.003(5)
F24B 0.029(9) 0.122(18) 0.060(7) -0.056(10) -0.001(5) 0.015(9)
C49 0.019(2) 0.0195(19) 0.029(2) -0.0073(17) -0.0096(17) 0.0053(16)
C50 0.022(2) 0.024(2) 0.034(3) -0.0069(18) -0.0119(18) 0.0001(17)
C51 0.029(2) 0.020(2) 0.033(3) -0.0067(18) -0.0128(19) 0.0008(17)
C52 0.028(2) 0.021(2) 0.031(3) -0.0079(18) -0.0090(19) 0.0054(17)
C53 0.020(2) 0.025(2) 0.035(3) -0.0078(19) -0.0098(18) -0.0002(17)
C54 0.022(2) 0.022(2) 0.037(3) -0.0086(18) -0.0128(19) -0.0003(17)
C55 0.022(2) 0.034(3) 0.048(3) -0.016(2) -0.006(2) 0.004(2)
C56 0.033(3) 0.026(2) 0.049(3) -0.017(2) -0.016(2) 0.006(2)
C57 0.019(2) 0.020(2) 0.030(2) -0.0069(17) -0.0128(17) 0.0054(16)
C58 0.023(2) 0.023(2) 0.030(2) -0.0073(18) -0.0102(18) 0.0012(17)
C59 0.027(2) 0.023(2) 0.031(3) -0.0038(18) -0.0112(19) 0.0003(18)
C60 0.028(2) 0.020(2) 0.038(3) -0.0057(18) -0.014(2) 0.0012(17)
C61 0.025(2) 0.023(2) 0.034(3) -0.0098(18) -0.0156(19) 0.0053(17)
C62 0.022(2) 0.023(2) 0.029(2) -0.0060(17) -0.0113(17) 0.0017(17)
C63 0.036(3) 0.027(2) 0.035(3) -0.013(2) -0.012(2) 0.004(2)
C64 0.040(3) 0.029(2) 0.039(3) -0.004(2) -0.009(2) -0.003(2)
C65 0.023(2) 0.0173(19) 0.029(2) -0.0088(17) -0.0075(18) 0.0056(16)
C66 0.021(2) 0.022(2) 0.031(3) -0.0066(18) -0.0082(18) 0.0020(17)
C67 0.024(2) 0.026(2) 0.030(3) -0.0080(18) -0.0124(18) 0.0020(18)
C68 0.037(3) 0.027(2) 0.032(3) -0.0069(19) -0.013(2) 0.002(2)
C69 0.036(3) 0.024(2) 0.037(3) -0.0048(19) -0.012(2) -0.002(2)
C70 0.028(2) 0.025(2) 0.034(3) -0.0080(19) -0.0135(19) -0.0014(18)
C71 0.035(3) 0.028(2) 0.034(3) -0.008(2) -0.016(2) 0.003(2)
C72 0.062(4) 0.038(3) 0.040(3) -0.002(2) -0.023(3) -0.013(3)
C73 0.026(2) 0.0153(19) 0.033(3) -0.0059(17) -0.0093(18) 0.0001(16)
C74 0.024(2) 0.023(2) 0.036(3) -0.0077(18) -0.0120(19) 0.0036(17)
C75 0.023(2) 0.025(2) 0.042(3) -0.007(2) -0.0083(19) 0.0000(18)
C76 0.020(2) 0.033(3) 0.046(3) -0.007(2) -0.013(2) 0.0012(19)
C77 0.029(2) 0.026(2) 0.037(3) -0.0045(19) -0.016(2) -0.0019(19)
C78 0.023(2) 0.025(2) 0.033(3) -0.0058(18) -0.0070(18) -0.0013(18)
C79 0.040(3) 0.048(3) 0.041(3) -0.004(2) -0.023(3) -0.003(2)
C80 0.027(2) 0.048(3) 0.050(3) -0.008(2) -0.009(2) 0.000(2)
B1 0.020(2) 0.021(2) 0.031(3) -0.0089(19) -0.0085(19) 0.0026(18)
O5 0.039(2) 0.041(2) 0.049(2) -0.0189(18) -0.0051(17) -0.0021(17)
C81 0.037(3) 0.042(3) 0.059(4) -0.018(3) -0.015(3) 0.003(2)
C82 0.041(3) 0.063(4) 0.059(4) -0.025(3) -0.012(3) 0.007(3)
C83 0.043(3) 0.054(4) 0.053(4) -0.007(3) -0.007(3) 0.004(3)
C84 0.039(3) 0.042(3) 0.049(4) -0.012(3) -0.012(3) -0.004(2)
O6 0.058(3) 0.074(4) 0.114(5) -0.037(3) -0.006(3) 0.004(3)
C85 0.052(4) 0.078(6) 0.123(8) -0.048(5) -0.005(5) -0.008(4)
C86 0.052(4) 0.109(7) 0.080(6) -0.021(5) -0.020(4) 0.005(5)
C87 0.053(5) 0.105(7) 0.095(7) 0.005(6) -0.021(4) -0.008(5)
C88 0.060(5) 0.056(5) 0.168(11) -0.033(6) 0.021(6) -0.006(4)

loop_
_atom_type_symbol
_atom_type_description
_atom_type_scat_dispersion_real
_atom_type_scat_dispersion_imag
_atom_type_scat_source
C C 0.0033 0.0016 'International Tables Vol C Tables 4.2.6.8 and 6.1.1.4'
H H 0.0000 0.0000 'International Tables Vol C Tables 4.2.6.8 and 6.1.1.4'
B B 0.0013 0.0007 'International Tables Vol C Tables 4.2.6.8 and 6.1.1.4'
F F 0.0171 0.0103 'International Tables Vol C Tables 4.2.6.8 and 6.1.1.4'
In In -0.7276 1.3100 'International Tables Vol C Tables 4.2.6.8 and 6.1.1.4'
N N 0.0061 0.0033 'International Tables Vol C Tables 4.2.6.8 and 6.1.1.4'
O O 0.0106 0.0060 'International Tables Vol C Tables 4.2.6.8 and 6.1.1.4'

loop_
_geom_angle_atom_site_label_1
_geom_angle_atom_site_label_2
_geom_angle_atom_site_label_3
_geom_angle
_geom_angle_site_symmetry_1
_geom_angle_site_symmetry_3
_geom_angle_publ_flag
O1 In1 O3 86.06(14) . . ?
O1 In1 O4 85.80(13) . . ?
O1 In1 N1 156.28(13) . . ?
O1 In1 N2 84.21(15) . . ?
O1 In1 C32 112.9(2) . . ?
O3 In1 N1 95.39(15) . . ?
O4 In1 O3 166.32(14) . . ?
O4 In1 N1 87.72(13) . . ?
N2 In1 O3 79.30(17) . . ?
N2 In1 O4 88.96(16) . . ?
N2 In1 N1 72.87(15) . . ?
C32 In1 O3 97.1(2) . . ?
C32 In1 O4 96.2(2) . . ?
C32 In1 N1 90.4(2) . . ?
C32 In1 N2 162.3(2) . . ?
C15 O1 In1 129.8(3) . . ?
C44 O2 C41 105.8(5) . . ?
C0AA O3 In1 132.1(4) . . ?
C0AA O3 C3AA 105.8(5) . . ?
C3AA O3 In1 120.8(3) . . ?
C45 O4 In1 130.0(3) . . ?
C45 O4 C48 109.5(5) . . ?
C48 O4 In1 114.2(3) . . ?
C31 N1 In1 107.5(3) . . ?
C31 N1 C40A 125.4(10) . . ?
C31 N1 C40B 102.5(13) . . ?
C40A N1 In1 111.3(5) . . ?
C40B N1 In1 113.9(6) . . ?
C25 N2 In1 124.1(3) . . ?
C25 N2 C26A 124.7(5) . . ?
C25 N2 C26B 111.0(6) . . ?
C26A N2 In1 110.9(4) . . ?
C26B N2 In1 121.1(5) . . ?
O3 C0AA H0AA 110.7 . . ?
O3 C0AA H0AB 110.7 . . ?
O3 C0AA C1AA 105.2(6) . . ?
H0AA C0AA H0AB 108.8 . . ?
C1AA C0AA H0AA 110.7 . . ?
C1AA C0AA H0AB 110.7 . . ?
C2 C1 H1 120.4 . . ?
C6 C1 H1 120.4 . . ?
C6 C1 C2 119.3(5) . . ?
C0AA C1AA H1AA 110.8 . . ?
C0AA C1AA H1AB 110.8 . . ?
H1AA C1AA H1AB 108.8 . . ?
C2AA C1AA C0AA 104.9(6) . . ?
C2AA C1AA H1AA 110.8 . . ?
C2AA C1AA H1AB 110.8 . . ?
C1 C2 H2 119.8 . . ?
C1 C2 C3 120.4(5) . . ?
C3 C2 H2 119.8 . . ?
C1AA C2AA H2AA 110.4 . . ?
C1AA C2AA H2AB 110.4 . . ?
C1AA C2AA C3AA 106.7(6) . . ?
H2AA C2AA H2AB 108.6 . . ?
C3AA C2AA H2AA 110.4 . . ?
C3AA C2AA H2AB 110.4 . . ?
C2 C3 H3 119.5 . . ?
C4 C3 C2 121.1(5) . . ?
C4 C3 H3 119.5 . . ?
O3 C3AA C2AA 106.9(6) . . ?
O3 C3AA H3AA 110.3 . . ?
O3 C3AA H3AB 110.3 . . ?
C2AA C3AA H3AA 110.3 . . ?
C2AA C3AA H3AB 110.3 . . ?
H3AA C3AA H3AB 108.6 . . ?
C3 C4 C5 117.5(5) . . ?
C3 C4 C7 123.8(5) . . ?
C5 C4 C7 118.6(5) . . ?
C4 C5 H5 119.3 . . ?
C6 C5 C4 121.3(5) . . ?
C6 C5 H5 119.3 . . ?
C1 C6 C5 120.5(6) . . ?
C1 C6 H6 119.8 . . ?
C5 C6 H6 119.8 . . ?
C4 C7 C9 113.0(4) . . ?
C4 C7 C10 109.2(4) . . ?
C8 C7 C4 107.0(4) . . ?
C8 C7 C9 106.8(5) . . ?
C8 C7 C10 111.5(4) . . ?
C9 C7 C10 109.3(4) . . ?
C7 C8 H8A 109.5 . . ?
C7 C8 H8B 109.5 . . ?
C7 C8 H8C 109.5 . . ?
H8A C8 H8B 109.5 . . ?
H8A C8 H8C 109.5 . . ?
H8B C8 H8C 109.5 . . ?
C7 C9 H9A 109.5 . . ?
C7 C9 H9B 109.5 . . ?
C7 C9 H9C 109.5 . . ?
H9A C9 H9B 109.5 . . ?
H9A C9 H9C 109.5 . . ?
H9B C9 H9C 109.5 . . ?
C11 C10 C7 121.5(4) . . ?
C11 C10 C15 119.1(4) . . ?
C15 C10 C7 119.4(4) . . ?
C10 C11 H11 117.9 . . ?
C10 C11 C12 124.2(5) . . ?
C12 C11 H11 117.9 . . ?
C11 C12 C22 119.6(4) . . ?
C13 C12 C11 116.9(5) . . ?
C13 C12 C22 123.5(4) . . ?
C12 C13 H13 118.9 . . ?
C12 C13 C14 122.2(4) . . ?
C14 C13 H13 118.9 . . ?
C13 C14 C15 120.4(4) . . ?
C13 C14 C25 115.8(4) . . ?
C25 C14 C15 123.5(5) . . ?
O1 C15 C10 120.5(4) . . ?
O1 C15 C14 122.8(4) . . ?
C10 C15 C14 116.6(4) . . ?
C17 C16 H16 120.7 . . ?
C21 C16 H16 120.7 . . ?
C21 C16 C17 118.6(5) . . ?
C16 C17 H17 119.5 . . ?
C18 C17 C16 120.9(5) . . ?
C18 C17 H17 119.5 . . ?
C17 C18 H18 119.2 . . ?
C17 C18 C19 121.6(5) . . ?
C19 C18 H18 119.2 . . ?
C18 C19 C22 119.4(5) . . ?
C20 C19 C18 117.1(5) . . ?
C20 C19 C22 123.5(5) . . ?
C19 C20 H20 119.5 . . ?
C19 C20 C21 121.0(5) . . ?
C21 C20 H20 119.5 . . ?
C16 C21 C20 120.8(5) . . ?
C16 C21 H21 119.6 . . ?
C20 C21 H21 119.6 . . ?
C12 C22 C23 109.7(4) . . ?
C12 C22 C24 111.4(4) . . ?
C19 C22 C12 108.6(4) . . ?
C19 C22 C23 112.2(4) . . ?
C19 C22 C24 108.1(4) . . ?
C23 C22 C24 106.9(5) . . ?
C22 C23 H23A 109.5 . . ?
C22 C23 H23B 109.5 . . ?
C22 C23 H23C 109.5 . . ?
H23A C23 H23B 109.5 . . ?
H23A C23 H23C 109.5 . . ?
H23B C23 H23C 109.5 . . ?
C22 C24 H24A 109.5 . . ?
C22 C24 H24B 109.5 . . ?
C22 C24 H24C 109.5 . . ?
H24A C24 H24B 109.5 . . ?
H24A C24 H24C 109.5 . . ?
H24B C24 H24C 109.5 . . ?
N2 C25 C14 129.3(5) . . ?
N2 C25 H25 115.4 . . ?
C14 C25 H25 115.4 . . ?
N2 C26A H26A 104.4 . . ?
C27 C26A N2 113.0(7) . . ?
C27 C26A H26A 104.4 . . ?
C31 C26A N2 110.7(6) . . ?
C31 C26A H26A 104.4 . . ?
C31 C26A C27 118.5(7) . . ?
N2 C26B H26B 105.2 . . ?
C27 C26B N2 111.2(8) . . ?
C27 C26B H26B 105.2 . . ?
C31 C26B N2 111.1(8) . . ?
C31 C26B H26B 105.2 . . ?
C31 C26B C27 117.9(9) . . ?
C26A C27 H27C 108.9 . . ?
C26A C27 H27D 108.9 . . ?
C26A C27 C28 113.5(5) . . ?
C26B C27 H27A 108.3 . . ?
C26B C27 H27B 108.3 . . ?
H27A C27 H27B 107.4 . . ?
H27C C27 H27D 107.7 . . ?
C28 C27 C26B 116.0(6) . . ?
C28 C27 H27A 108.3 . . ?
C28 C27 H27B 108.3 . . ?
C28 C27 H27C 108.9 . . ?
C28 C27 H27D 108.9 . . ?
C27 C28 H28A 108.0 . . ?
C27 C28 H28B 108.0 . . ?
C27 C28 H28C 107.8 . . ?
C27 C28 H28D 107.8 . . ?
H28A C28 H28B 107.2 . . ?
H28C C28 H28D 107.2 . . ?
C29A C28 C27 117.2(5) . . ?
C29A C28 H28A 108.0 . . ?
C29A C28 H28B 108.0 . . ?
C29B C28 C27 117.9(6) . . ?
C29B C28 H28C 107.8 . . ?
C29B C28 H28D 107.8 . . ?
C28 C29A H29A 108.6 . . ?
C28 C29A H29B 108.6 . . ?
C28 C29A C30 114.8(7) . . ?
H29A C29A H29B 107.5 . . ?
C30 C29A H29A 108.6 . . ?
C30 C29A H29B 108.6 . . ?
C28 C29B H29C 108.7 . . ?
C28 C29B H29D 108.7 . . ?
C28 C29B C30 114.2(8) . . ?
H29C C29B H29D 107.6 . . ?
C30 C29B H29C 108.7 . . ?
C30 C29B H29D 108.7 . . ?
C29A C30 H30A 108.5 . . ?
C29A C30 H30B 108.5 . . ?
C29B C30 H30C 108.7 . . ?
C29B C30 H30D 108.7 . . ?
H30A C30 H30B 107.5 . . ?
H30C C30 H30D 107.6 . . ?
C31 C30 C29A 115.3(5) . . ?
C31 C30 C29B 114.3(6) . . ?
C31 C30 H30A 108.5 . . ?
C31 C30 H30B 108.5 . . ?
C31 C30 H30C 108.7 . . ?
C31 C30 H30D 108.7 . . ?
N1 C31 C30 118.6(5) . . ?
C26A C31 N1 118.2(6) . . ?
C26A C31 C30 116.6(5) . . ?
C26B C31 N1 121.2(6) . . ?
C26B C31 C30 120.0(6) . . ?
In1 C32 H32A 106.6 . . ?
In1 C32 H32B 106.6 . . ?
H32A C32 H32B 106.6 . . ?
C33 C32 In1 122.8(5) . . ?
C33 C32 H32A 106.6 . . ?
C33 C32 H32B 106.6 . . ?
C32 C33 H33 108.6 . . ?
C32 C33 C34 110.6(6) . . ?
C32 C33 C35 110.4(6) . . ?
C34 C33 H33 108.6 . . ?
C34 C33 C35 110.0(6) . . ?
C35 C33 H33 108.6 . . ?
C33 C34 H34A 109.5 . . ?
C33 C34 H34B 109.5 . . ?
C33 C34 H34C 109.5 . . ?
H34A C34 H34B 109.5 . . ?
H34A C34 H34C 109.5 . . ?
H34B C34 H34C 109.5 . . ?
C33 C35 H35A 109.5 . . ?
C33 C35 H35B 109.5 . . ?
C33 C35 H35C 109.5 . . ?
H35A C35 H35B 109.5 . . ?
H35A C35 H35C 109.5 . . ?
H35B C35 H35C 109.5 . . ?
N1 C40A H40A 108.8 . . ?
N1 C40A H40B 108.8 . . ?
N1 C40A C41 113.8(8) . . ?
H40A C40A H40B 107.7 . . ?
C41 C40A H40A 108.8 . . ?
C41 C40A H40B 108.8 . . ?
N1 C40B H40C 109.2 . . ?
N1 C40B H40D 109.2 . . ?
N1 C40B C41 112.0(9) . . ?
H40C C40B H40D 107.9 . . ?
C41 C40B H40C 109.2 . . ?
C41 C40B H40D 109.2 . . ?
O2 C41 C40A 104.9(12) . . ?
O2 C41 C40B 126.9(10) . . ?
C42 C41 O2 110.1(5) . . ?
C42 C41 C40A 144.8(12) . . ?
C42 C41 C40B 122.3(12) . . ?
C41 C42 H42 126.7 . . ?
C41 C42 C43 106.6(6) . . ?
C43 C42 H42 126.7 . . ?
C42 C43 H43 127.0 . . ?
C44 C43 C42 106.0(6) . . ?
C44 C43 H43 127.0 . . ?
O2 C44 H44 124.3 . . ?
C43 C44 O2 111.4(6) . . ?
C43 C44 H44 124.3 . . ?
O4 C45 H45A 111.0 . . ?
O4 C45 H45B 111.0 . . ?
O4 C45 C46 103.7(6) . . ?
H45A C45 H45B 109.0 . . ?
C46 C45 H45A 111.0 . . ?
C46 C45 H45B 111.0 . . ?
C45 C46 H46A 110.9 . . ?
C45 C46 H46B 110.9 . . ?
H46A C46 H46B 108.9 . . ?
C47 C46 C45 104.3(7) . . ?
C47 C46 H46A 110.9 . . ?
C47 C46 H46B 110.9 . . ?
C46 C47 H47A 110.8 . . ?
C46 C47 H47B 110.8 . . ?
C46 C47 C48 104.6(7) . . ?
H47A C47 H47B 108.9 . . ?
C48 C47 H47A 110.8 . . ?
C48 C47 H47B 110.8 . . ?
O4 C48 C47 106.0(6) . . ?
O4 C48 H48A 110.5 . . ?
O4 C48 H48B 110.5 . . ?
C47 C48 H48A 110.5 . . ?
C47 C48 H48B 110.5 . . ?
H48A C48 H48B 108.7 . . ?
C50 C49 B1 124.7(4) . . ?
C54 C49 C50 114.6(4) . . ?
C54 C49 B1 120.3(4) . . ?
C49 C50 H50 118.8 . . ?
C51 C50 C49 122.3(4) . . ?
C51 C50 H50 118.8 . . ?
C50 C51 C52 121.5(4) . . ?
C50 C51 C56 120.1(4) . . ?
C52 C51 C56 118.4(4) . . ?
C51 C52 H52 121.1 . . ?
C51 C52 C53 117.8(4) . . ?
C53 C52 H52 121.1 . . ?
C52 C53 C55 121.5(4) . . ?
C54 C53 C52 120.5(4) . . ?
C54 C53 C55 118.0(4) . . ?
C49 C54 H54 118.5 . . ?
C53 C54 C49 123.1(4) . . ?
C53 C54 H54 118.5 . . ?
F1 C55 C53 113.1(4) . . ?
F2 C55 F1 106.5(4) . . ?
F2 C55 F3 105.0(4) . . ?
F2 C55 C53 112.7(4) . . ?
F3 C55 F1 106.7(4) . . ?
F3 C55 C53 112.3(4) . . ?
F4 C56 C51 112.4(4) . . ?
F5 C56 F4 105.4(4) . . ?
F5 C56 C51 112.6(4) . . ?
F6 C56 F4 106.8(5) . . ?
F6 C56 F5 105.3(5) . . ?
F6 C56 C51 113.6(4) . . ?
C58 C57 C62 115.8(4) . . ?
C58 C57 B1 123.1(4) . . ?
C62 C57 B1 120.9(4) . . ?
C57 C58 H58 118.5 . . ?
C57 C58 C59 123.0(4) . . ?
C59 C58 H58 118.5 . . ?
C58 C59 C60 120.4(4) . . ?
C58 C59 C64 119.8(4) . . ?
C60 C59 C64 119.9(4) . . ?
C59 C60 H60 121.2 . . ?
C61 C60 C59 117.7(4) . . ?
C61 C60 H60 121.2 . . ?
C60 C61 C62 122.0(4) . . ?
C60 C61 C63 118.8(4) . . ?
C62 C61 C63 119.2(4) . . ?
C57 C62 H62 119.4 . . ?
C61 C62 C57 121.1(4) . . ?
C61 C62 H62 119.4 . . ?
F7 C63 F8 105.0(4) . . ?
F7 C63 F9 107.1(5) . . ?
F7 C63 C61 113.1(4) . . ?
F8 C63 C61 112.5(4) . . ?
F9 C63 F8 105.0(4) . . ?
F9 C63 C61 113.4(4) . . ?
F10 C64 F11 106.5(5) . . ?
F10 C64 F12 106.8(5) . . ?
F10 C64 C59 114.0(4) . . ?
F11 C64 C59 112.4(4) . . ?
F12 C64 F11 103.8(4) . . ?
F12 C64 C59 112.6(4) . . ?
C66 C65 C70 115.3(4) . . ?
C66 C65 B1 123.8(4) . . ?
C70 C65 B1 120.9(4) . . ?
C65 C66 H66 118.8 . . ?
C67 C66 C65 122.4(4) . . ?
C67 C66 H66 118.8 . . ?
C66 C67 C71 118.4(4) . . ?
C68 C67 C66 121.1(4) . . ?
C68 C67 C71 120.5(4) . . ?
C67 C68 H68 120.9 . . ?
C67 C68 C69 118.1(5) . . ?
C69 C68 H68 120.9 . . ?
C68 C69 C72 120.7(5) . . ?
C70 C69 C68 120.3(4) . . ?
C70 C69 C72 119.0(4) . . ?
C65 C70 H70 118.6 . . ?
C69 C70 C65 122.8(4) . . ?
C69 C70 H70 118.6 . . ?
F13 C71 F14 105.7(4) . . ?
F13 C71 C67 112.0(4) . . ?
F14 C71 C67 111.4(4) . . ?
F15 C71 F13 107.2(4) . . ?
F15 C71 F14 107.1(4) . . ?
F15 C71 C67 112.9(4) . . ?
F16 C72 C69 112.6(5) . . ?
F17 C72 F16 103.0(5) . . ?
F17 C72 C69 113.2(5) . . ?
F18 C72 F16 104.2(6) . . ?
F18 C72 F17 109.5(5) . . ?
F18 C72 C69 113.6(5) . . ?
C74 C73 C78 115.8(4) . . ?
C74 C73 B1 124.6(4) . . ?
C78 C73 B1 119.6(4) . . ?
C73 C74 H74 118.8 . . ?
C73 C74 C75 122.3(5) . . ?
C75 C74 H74 118.8 . . ?
C74 C75 C80 120.6(5) . . ?
C76 C75 C74 120.0(5) . . ?
C76 C75 C80 119.3(4) . . ?
C75 C76 H76 120.6 . . ?
C77 C76 C75 118.8(4) . . ?
C77 C76 H76 120.6 . . ?
C76 C77 C78 120.6(5) . . ?
C76 C77 C79 119.4(5) . . ?
C78 C77 C79 120.0(5) . . ?
C73 C78 H78 118.8 . . ?
C77 C78 C73 122.4(5) . . ?
C77 C78 H78 118.8 . . ?
F19 C79 C77 112.3(5) . . ?
F20 C79 F19 103.9(5) . . ?
F20 C79 C77 113.4(5) . . ?
F21 C79 F19 105.9(6) . . ?
F21 C79 F20 108.3(5) . . ?
F21 C79 C77 112.5(5) . . ?
F22A C80 C75 111.9(6) . . ?
F22B C80 F23B 101.9(10) . . ?
F22B C80 F24B 109.8(12) . . ?
F22B C80 C75 114.7(7) . . ?
F23A C80 F22A 104.4(7) . . ?
F23A C80 F24A 108.3(9) . . ?
F23A C80 C75 117.1(6) . . ?
F23B C80 C75 108.0(9) . . ?
F24A C80 F22A 99.5(7) . . ?
F24A C80 C75 113.8(7) . . ?
F24B C80 F23B 100.6(14) . . ?
F24B C80 C75 119.2(14) . . ?
C49 B1 C65 103.8(3) . . ?
C57 B1 C49 110.9(4) . . ?
C57 B1 C65 112.6(3) . . ?
C73 B1 C49 111.4(3) . . ?
C73 B1 C57 105.5(3) . . ?
C73 B1 C65 112.8(4) . . ?
C84 O5 C81 107.2(4) . . ?
O5 C81 H81A 110.9 . . ?
O5 C81 H81B 110.9 . . ?
O5 C81 C82 104.1(5) . . ?
H81A C81 H81B 109.0 . . ?
C82 C81 H81A 110.9 . . ?
C82 C81 H81B 110.9 . . ?
C81 C82 H82A 111.2 . . ?
C81 C82 H82B 111.2 . . ?
C81 C82 C83 102.7(5) . . ?
H82A C82 H82B 109.1 . . ?
C83 C82 H82A 111.2 . . ?
C83 C82 H82B 111.2 . . ?
C82 C83 H83A 110.9 . . ?
C82 C83 H83B 110.9 . . ?
H83A C83 H83B 108.9 . . ?
C84 C83 C82 104.2(5) . . ?
C84 C83 H83A 110.9 . . ?
C84 C83 H83B 110.9 . . ?
O5 C84 C83 107.2(5) . . ?
O5 C84 H84A 110.3 . . ?
O5 C84 H84B 110.3 . . ?
C83 C84 H84A 110.3 . . ?
C83 C84 H84B 110.3 . . ?
H84A C84 H84B 108.5 . . ?
C88 O6 C85 102.9(8) . . ?
O6 C85 H85A 110.2 . . ?
O6 C85 H85B 110.2 . . ?
O6 C85 C86 107.8(7) . . ?
H85A C85 H85B 108.5 . . ?
C86 C85 H85A 110.2 . . ?
C86 C85 H85B 110.2 . . ?
C85 C86 H86A 111.4 . . ?
C85 C86 H86B 111.4 . . ?
C85 C86 C87 102.0(8) . . ?
H86A C86 H86B 109.2 . . ?
C87 C86 H86A 111.4 . . ?
C87 C86 H86B 111.4 . . ?
C86 C87 H87A 110.9 . . ?
C86 C87 H87B 110.9 . . ?
H87A C87 H87B 108.9 . . ?
C88 C87 C86 104.2(7) . . ?
C88 C87 H87A 110.9 . . ?
C88 C87 H87B 110.9 . . ?
O6 C88 C87 109.3(7) . . ?
O6 C88 H88A 109.8 . . ?
O6 C88 H88B 109.8 . . ?
C87 C88 H88A 109.8 . . ?
C87 C88 H88B 109.8 . . ?
H88A C88 H88B 108.3 . . ?

loop_
_geom_bond_atom_site_label_1
_geom_bond_atom_site_label_2
_geom_bond_distance
_geom_bond_site_symmetry_2
_geom_bond_publ_flag
In1 O1 2.127(3) . ?
In1 O3 2.392(4) . ?
In1 O4 2.354(3) . ?
In1 N1 2.468(4) . ?
In1 N2 2.180(4) . ?
In1 C32 2.129(6) . ?
O1 C15 1.311(6) . ?
O2 C41 1.359(8) . ?
O2 C44 1.352(7) . ?
O3 C0AA 1.440(7) . ?
O3 C3AA 1.447(7) . ?
O4 C45 1.442(7) . ?
O4 C48 1.459(6) . ?
N1 C31 1.449(7) . ?
N1 C40A 1.460(11) . ?
N1 C40B 1.497(13) . ?
N2 C25 1.280(7) . ?
N2 C26A 1.521(8) . ?
N2 C26B 1.528(11) . ?
C0AA H0AA 0.9900 . ?
C0AA H0AB 0.9900 . ?
C0AA C1AA 1.544(11) . ?
C1 H1 0.9500 . ?
C1 C2 1.369(9) . ?
C1 C6 1.365(8) . ?
C1AA H1AA 0.9900 . ?
C1AA H1AB 0.9900 . ?
C1AA C2AA 1.475(11) . ?
C2 H2 0.9500 . ?
C2 C3 1.389(8) . ?
C2AA H2AA 0.9900 . ?
C2AA H2AB 0.9900 . ?
C2AA C3AA 1.490(10) . ?
C3 H3 0.9500 . ?
C3 C4 1.378(7) . ?
C3AA H3AA 0.9900 . ?
C3AA H3AB 0.9900 . ?
C4 C5 1.384(8) . ?
C4 C7 1.529(7) . ?
C5 H5 0.9500 . ?
C5 C6 1.380(7) . ?
C6 H6 0.9500 . ?
C7 C8 1.527(8) . ?
C7 C9 1.539(7) . ?
C7 C10 1.549(7) . ?
C8 H8A 0.9800 . ?
C8 H8B 0.9800 . ?
C8 H8C 0.9800 . ?
C9 H9A 0.9800 . ?
C9 H9B 0.9800 . ?
C9 H9C 0.9800 . ?
C10 C11 1.370(7) . ?
C10 C15 1.429(7) . ?
C11 H11 0.9500 . ?
C11 C12 1.406(7) . ?
C12 C13 1.354(7) . ?
C12 C22 1.533(7) . ?
C13 H13 0.9500 . ?
C13 C14 1.409(7) . ?
C14 C15 1.431(6) . ?
C14 C25 1.430(7) . ?
C16 H16 0.9500 . ?
C16 C17 1.383(8) . ?
C16 C21 1.378(8) . ?
C17 H17 0.9500 . ?
C17 C18 1.362(8) . ?
C18 H18 0.9500 . ?
C18 C19 1.406(7) . ?
C19 C20 1.385(7) . ?
C19 C22 1.521(7) . ?
C20 H20 0.9500 . ?
C20 C21 1.391(8) . ?
C21 H21 0.9500 . ?
C22 C23 1.537(7) . ?
C22 C24 1.546(8) . ?
C23 H23A 0.9800 . ?
C23 H23B 0.9800 . ?
C23 H23C 0.9800 . ?
C24 H24A 0.9800 . ?
C24 H24B 0.9800 . ?
C24 H24C 0.9800 . ?
C25 H25 0.9500 . ?
C26A H26A 1.0000 . ?
C26A C27 1.482(9) . ?
C26A C31 1.413(11) . ?
C26B H26B 1.0000 . ?
C26B C27 1.506(11) . ?
C26B C31 1.397(12) . ?
C27 H27A 0.9900 . ?
C27 H27B 0.9900 . ?
C27 H27C 0.9900 . ?
C27 H27D 0.9900 . ?
C27 C28 1.502(7) . ?
C28 H28A 0.9900 . ?
C28 H28B 0.9900 . ?
C28 H28C 0.9900 . ?
C28 H28D 0.9900 . ?
C28 C29A 1.469(11) . ?
C28 C29B 1.436(13) . ?
C29A H29A 0.9900 . ?
C29A H29B 0.9900 . ?
C29A C30 1.498(9) . ?
C29B H29C 0.9900 . ?
C29B H29D 0.9900 . ?
C29B C30 1.541(11) . ?
C30 H30A 0.9900 . ?
C30 H30B 0.9900 . ?
C30 H30C 0.9900 . ?
C30 H30D 0.9900 . ?
C30 C31 1.497(7) . ?
C32 H32A 0.9900 . ?
C32 H32B 0.9900 . ?
C32 C33 1.474(9) . ?
C33 H33 1.0000 . ?
C33 C34 1.536(10) . ?
C33 C35 1.545(9) . ?
C34 H34A 0.9800 . ?
C34 H34B 0.9800 . ?
C34 H34C 0.9800 . ?
C35 H35A 0.9800 . ?
C35 H35B 0.9800 . ?
C35 H35C 0.9800 . ?
C40A H40A 0.9900 . ?
C40A H40B 0.9900 . ?
C40A C41 1.531(13) . ?
C40B H40C 0.9900 . ?
C40B H40D 0.9900 . ?
C40B C41 1.525(13) . ?
C41 C42 1.336(10) . ?
C42 H42 0.9500 . ?
C42 C43 1.414(9) . ?
C43 H43 0.9500 . ?
C43 C44 1.323(9) . ?
C44 H44 0.9500 . ?
C45 H45A 0.9900 . ?
C45 H45B 0.9900 . ?
C45 C46 1.519(11) . ?
C46 H46A 0.9900 . ?
C46 H46B 0.9900 . ?
C46 C47 1.460(14) . ?
C47 H47A 0.9900 . ?
C47 H47B 0.9900 . ?
C47 C48 1.482(11) . ?
C48 H48A 0.9900 . ?
C48 H48B 0.9900 . ?
F1 C55 1.334(6) . ?
F2 C55 1.329(6) . ?
F3 C55 1.333(6) . ?
F4 C56 1.333(6) . ?
F5 C56 1.315(7) . ?
F6 C56 1.307(6) . ?
F7 C63 1.315(6) . ?
F8 C63 1.327(6) . ?
F9 C63 1.323(6) . ?
F10 C64 1.322(6) . ?
F11 C64 1.344(6) . ?
F12 C64 1.337(6) . ?
F13 C71 1.339(6) . ?
F14 C71 1.349(6) . ?
F15 C71 1.326(6) . ?
F16 C72 1.344(8) . ?
F17 C72 1.325(7) . ?
F18 C72 1.311(7) . ?
F19 C79 1.353(7) . ?
F20 C79 1.312(6) . ?
F21 C79 1.300(7) . ?
F22A C80 1.375(8) . ?
F22B C80 1.306(10) . ?
F23A C80 1.290(8) . ?
F23B C80 1.368(11) . ?
F24A C80 1.320(9) . ?
F24B C80 1.308(12) . ?
C49 C50 1.408(6) . ?
C49 C54 1.403(6) . ?
C49 B1 1.637(6) . ?
C50 H50 0.9500 . ?
C50 C51 1.375(6) . ?
C51 C52 1.378(6) . ?
C51 C56 1.503(6) . ?
C52 H52 0.9500 . ?
C52 C53 1.387(6) . ?
C53 C54 1.378(6) . ?
C53 C55 1.488(6) . ?
C54 H54 0.9500 . ?
C57 C58 1.383(7) . ?
C57 C62 1.414(6) . ?
C57 B1 1.636(6) . ?
C58 H58 0.9500 . ?
C58 C59 1.388(6) . ?
C59 C60 1.398(6) . ?
C59 C64 1.483(7) . ?
C60 H60 0.9500 . ?
C60 C61 1.368(7) . ?
C61 C62 1.392(6) . ?
C61 C63 1.500(6) . ?
C62 H62 0.9500 . ?
C65 C66 1.395(6) . ?
C65 C70 1.401(6) . ?
C65 B1 1.640(7) . ?
C66 H66 0.9500 . ?
C66 C67 1.383(7) . ?
C67 C68 1.376(7) . ?
C67 C71 1.504(6) . ?
C68 H68 0.9500 . ?
C68 C69 1.392(7) . ?
C69 C70 1.381(7) . ?
C69 C72 1.487(7) . ?
C70 H70 0.9500 . ?
C73 C74 1.395(7) . ?
C73 C78 1.405(7) . ?
C73 B1 1.633(6) . ?
C74 H74 0.9500 . ?
C74 C75 1.398(6) . ?
C75 C76 1.389(7) . ?
C75 C80 1.446(7) . ?
C76 H76 0.9500 . ?
C76 C77 1.381(7) . ?
C77 C78 1.384(6) . ?
C77 C79 1.495(7) . ?
C78 H78 0.9500 . ?
O5 C81 1.439(7) . ?
O5 C84 1.431(7) . ?
C81 H81A 0.9900 . ?
C81 H81B 0.9900 . ?
C81 C82 1.493(9) . ?
C82 H82A 0.9900 . ?
C82 H82B 0.9900 . ?
C82 C83 1.525(9) . ?
C83 H83A 0.9900 . ?
C83 H83B 0.9900 . ?
C83 C84 1.510(9) . ?
C84 H84A 0.9900 . ?
C84 H84B 0.9900 . ?
O6 C85 1.433(10) . ?
O6 C88 1.420(10) . ?
C85 H85A 0.9900 . ?
C85 H85B 0.9900 . ?
C85 C86 1.470(12) . ?
C86 H86A 0.9900 . ?
C86 H86B 0.9900 . ?
C86 C87 1.539(12) . ?
C87 H87A 0.9900 . ?
C87 H87B 0.9900 . ?
C87 C88 1.479(14) . ?
C88 H88A 0.9900 . ?
C88 H88B 0.9900 . ?

loop_
_geom_torsion_atom_site_label_1
_geom_torsion_atom_site_label_2
_geom_torsion_atom_site_label_3
_geom_torsion_atom_site_label_4
_geom_torsion
_geom_torsion_site_symmetry_1
_geom_torsion_site_symmetry_2
_geom_torsion_site_symmetry_3
_geom_torsion_site_symmetry_4
_geom_torsion_publ_flag
In1 O1 C15 C10 171.1(3) . . . . ?
In1 O1 C15 C14 -12.3(7) . . . . ?
In1 O3 C0AA C1AA -134.3(5) . . . . ?
In1 O3 C3AA C2AA 137.3(5) . . . . ?
In1 O4 C45 C46 -133.6(5) . . . . ?
In1 O4 C48 C47 159.7(5) . . . . ?
In1 N1 C31 C26A 6.8(9) . . . . ?
In1 N1 C31 C26B -28.8(12) . . . . ?
In1 N1 C31 C30 157.2(6) . . . . ?
In1 N1 C40A C41 172.2(13) . . . . ?
In1 N1 C40B C41 -159.2(13) . . . . ?
In1 N2 C25 C14 11.5(9) . . . . ?
In1 N2 C26A C27 -173.5(7) . . . . ?
In1 N2 C26A C31 51.0(10) . . . . ?
In1 N2 C26B C27 -141.8(7) . . . . ?
In1 N2 C26B C31 -8.4(15) . . . . ?
In1 C32 C33 C34 -65.4(8) . . . . ?
In1 C32 C33 C35 172.6(5) . . . . ?
O2 C41 C42 C43 -0.3(7) . . . . ?
O3 C0AA C1AA C2AA -21.4(8) . . . . ?
O4 C45 C46 C47 -31.4(9) . . . . ?
N1 C40A C41 O2 81.1(18) . . . . ?
N1 C40A C41 C42 -105.6(17) . . . . ?
N1 C40B C41 O2 35(2) . . . . ?
N1 C40B C41 C42 -134.6(14) . . . . ?
N2 C26A C27 C28 -170.6(7) . . . . ?
N2 C26A C31 N1 -36.6(12) . . . . ?
N2 C26A C31 C30 172.4(7) . . . . ?
N2 C26B C27 C28 158.5(8) . . . . ?
N2 C26B C31 N1 26.0(16) . . . . ?
N2 C26B C31 C30 -160.1(8) . . . . ?
C0AA O3 C3AA C2AA -31.1(7) . . . . ?
C0AA C1AA C2AA C3AA 2.6(9) . . . . ?
C1 C2 C3 C4 -1.4(8) . . . . ?
C1AA C2AA C3AA O3 17.0(9) . . . . ?
C2 C1 C6 C5 0.8(9) . . . . ?
C2 C3 C4 C5 1.3(8) . . . . ?
C2 C3 C4 C7 177.2(5) . . . . ?
C3 C4 C5 C6 -0.2(8) . . . . ?
C3 C4 C7 C8 -110.2(6) . . . . ?
C3 C4 C7 C9 7.1(7) . . . . ?
C3 C4 C7 C10 129.0(5) . . . . ?
C3AA O3 C0AA C1AA 32.2(7) . . . . ?
C4 C5 C6 C1 -0.9(9) . . . . ?
C4 C7 C10 C11 112.2(5) . . . . ?
C4 C7 C10 C15 -66.5(6) . . . . ?
C5 C4 C7 C8 65.6(6) . . . . ?
C5 C4 C7 C9 -177.0(4) . . . . ?
C5 C4 C7 C10 -55.1(6) . . . . ?
C6 C1 C2 C3 0.3(8) . . . . ?
C7 C4 C5 C6 -176.3(5) . . . . ?
C7 C10 C11 C12 -179.6(4) . . . . ?
C7 C10 C15 O1 2.5(7) . . . . ?
C7 C10 C15 C14 -174.3(4) . . . . ?
C8 C7 C10 C11 -5.8(7) . . . . ?
C8 C7 C10 C15 175.5(4) . . . . ?
C9 C7 C10 C11 -123.7(5) . . . . ?
C9 C7 C10 C15 57.6(6) . . . . ?
C10 C11 C12 C13 -4.3(7) . . . . ?
C10 C11 C12 C22 178.3(5) . . . . ?
C11 C10 C15 O1 -176.2(4) . . . . ?
C11 C10 C15 C14 7.0(7) . . . . ?
C11 C12 C13 C14 3.3(7) . . . . ?
C11 C12 C22 C19 68.7(6) . . . . ?
C11 C12 C22 C23 -54.2(6) . . . . ?
C11 C12 C22 C24 -172.4(5) . . . . ?
C12 C13 C14 C15 2.9(8) . . . . ?
C12 C13 C14 C25 -171.4(5) . . . . ?
C13 C12 C22 C19 -108.5(5) . . . . ?
C13 C12 C22 C23 128.7(5) . . . . ?
C13 C12 C22 C24 10.5(7) . . . . ?
C13 C14 C15 O1 175.3(4) . . . . ?
C13 C14 C15 C10 -8.0(7) . . . . ?
C13 C14 C25 N2 -175.0(6) . . . . ?
C15 C10 C11 C12 -1.0(7) . . . . ?
C15 C14 C25 N2 10.9(10) . . . . ?
C16 C17 C18 C19 0.7(8) . . . . ?
C17 C16 C21 C20 -0.3(8) . . . . ?
C17 C18 C19 C20 -0.1(8) . . . . ?
C17 C18 C19 C22 -178.3(5) . . . . ?
C18 C19 C20 C21 -0.7(7) . . . . ?
C18 C19 C22 C12 57.4(6) . . . . ?
C18 C19 C22 C23 178.8(5) . . . . ?
C18 C19 C22 C24 -63.5(6) . . . . ?
C19 C20 C21 C16 0.9(8) . . . . ?
C20 C19 C22 C12 -120.7(5) . . . . ?
C20 C19 C22 C23 0.7(7) . . . . ?
C20 C19 C22 C24 118.3(5) . . . . ?
C21 C16 C17 C18 -0.5(8) . . . . ?
C22 C12 C13 C14 -179.5(5) . . . . ?
C22 C19 C20 C21 177.4(5) . . . . ?
C25 N2 C26A C27 0.8(13) . . . . ?
C25 N2 C26A C31 -134.7(8) . . . . ?
C25 N2 C26B C27 59.3(12) . . . . ?
C25 N2 C26B C31 -167.2(9) . . . . ?
C25 C14 C15 O1 -11.0(8) . . . . ?
C25 C14 C15 C10 165.8(5) . . . . ?
C26A N2 C25 C14 -162.0(8) . . . . ?
C26A C27 C28 C29B -3.0(11) . . . . ?
C26B N2 C25 C14 169.6(8) . . . . ?
C26B C27 C28 C29A 6.6(12) . . . . ?
C27 C26A C31 N1 -169.4(8) . . . . ?
C27 C26A C31 C30 39.6(13) . . . . ?
C27 C26B C31 N1 156.1(9) . . . . ?
C27 C26B C31 C30 -30.0(17) . . . . ?
C27 C28 C29A C30 -39.3(12) . . . . ?
C27 C28 C29B C30 40.5(13) . . . . ?
C28 C29A C30 C31 38.2(12) . . . . ?
C28 C29B C30 C31 -39.3(13) . . . . ?
C29A C30 C31 N1 170.5(8) . . . . ?
C29A C30 C31 C26B -3.5(14) . . . . ?
C29B C30 C31 N1 -150.8(8) . . . . ?
C29B C30 C31 C26A 0.1(12) . . . . ?
C31 N1 C40A C41 40(2) . . . . ?
C31 N1 C40B C41 85.0(18) . . . . ?
C31 C26A C27 C28 -38.8(12) . . . . ?
C31 C26B C27 C28 28.5(15) . . . . ?
C40A N1 C31 C26A 140.5(13) . . . . ?
C40A N1 C31 C30 -69.1(13) . . . . ?
C40A C41 C42 C43 -173.4(11) . . . . ?
C40B N1 C31 C26B 91.6(12) . . . . ?
C40B N1 C31 C30 -82.4(9) . . . . ?
C40B C41 C42 C43 171.0(10) . . . . ?
C41 O2 C44 C43 -1.0(7) . . . . ?
C41 C42 C43 C44 -0.3(7) . . . . ?
C42 C43 C44 O2 0.8(7) . . . . ?
C44 O2 C41 C40A 176.6(6) . . . . ?
C44 O2 C41 C40B -170.0(12) . . . . ?
C44 O2 C41 C42 0.7(6) . . . . ?
C45 O4 C48 C47 4.6(8) . . . . ?
C45 C46 C47 C48 34.4(10) . . . . ?
C46 C47 C48 O4 -24.6(9) . . . . ?
C48 O4 C45 C46 16.3(7) . . . . ?
C49 C50 C51 C52 0.1(7) . . . . ?
C49 C50 C51 C56 179.1(5) . . . . ?
C50 C49 C54 C53 -1.3(7) . . . . ?
C50 C49 B1 C57 141.2(4) . . . . ?
C50 C49 B1 C65 -97.6(5) . . . . ?
C50 C49 B1 C73 24.1(6) . . . . ?
C50 C51 C52 C53 -1.9(7) . . . . ?
C50 C51 C56 F4 144.7(5) . . . . ?
C50 C51 C56 F5 -96.4(6) . . . . ?
C50 C51 C56 F6 23.3(7) . . . . ?
C51 C52 C53 C54 2.0(7) . . . . ?
C51 C52 C53 C55 -178.4(5) . . . . ?
C52 C51 C56 F4 -36.2(7) . . . . ?
C52 C51 C56 F5 82.7(6) . . . . ?
C52 C51 C56 F6 -157.7(5) . . . . ?
C52 C53 C54 C49 -0.4(8) . . . . ?
C52 C53 C55 F1 3.5(7) . . . . ?
C52 C53 C55 F2 -117.3(5) . . . . ?
C52 C53 C55 F3 124.3(5) . . . . ?
C54 C49 C50 C51 1.5(7) . . . . ?
C54 C49 B1 C57 -46.4(6) . . . . ?
C54 C49 B1 C65 74.8(5) . . . . ?
C54 C49 B1 C73 -163.5(4) . . . . ?
C54 C53 C55 F1 -176.9(5) . . . . ?
C54 C53 C55 F2 62.3(6) . . . . ?
C54 C53 C55 F3 -56.0(6) . . . . ?
C55 C53 C54 C49 180.0(5) . . . . ?
C56 C51 C52 C53 179.1(5) . . . . ?
C57 C58 C59 C60 -0.3(7) . . . . ?
C57 C58 C59 C64 178.8(4) . . . . ?
C58 C57 C62 C61 2.4(6) . . . . ?
C58 C57 B1 C49 -29.4(6) . . . . ?
C58 C57 B1 C65 -145.2(4) . . . . ?
C58 C57 B1 C73 91.3(5) . . . . ?
C58 C59 C60 C61 0.9(7) . . . . ?
C58 C59 C64 F10 161.2(5) . . . . ?
C58 C59 C64 F11 -77.5(6) . . . . ?
C58 C59 C64 F12 39.4(6) . . . . ?
C59 C60 C61 C62 0.3(7) . . . . ?
C59 C60 C61 C63 -179.2(4) . . . . ?
C60 C59 C64 F10 -19.7(7) . . . . ?
C60 C59 C64 F11 101.6(5) . . . . ?
C60 C59 C64 F12 -141.5(5) . . . . ?
C60 C61 C62 C57 -2.0(7) . . . . ?
C60 C61 C63 F7 -78.1(6) . . . . ?
C60 C61 C63 F8 40.7(6) . . . . ?
C60 C61 C63 F9 159.7(4) . . . . ?
C62 C57 C58 C59 -1.3(6) . . . . ?
C62 C57 B1 C49 155.8(4) . . . . ?
C62 C57 B1 C65 40.0(5) . . . . ?
C62 C57 B1 C73 -83.5(5) . . . . ?
C62 C61 C63 F7 102.4(5) . . . . ?
C62 C61 C63 F8 -138.8(5) . . . . ?
C62 C61 C63 F9 -19.8(6) . . . . ?
C63 C61 C62 C57 177.5(4) . . . . ?
C64 C59 C60 C61 -178.2(4) . . . . ?
C65 C66 C67 C68 -1.5(7) . . . . ?
C65 C66 C67 C71 178.1(4) . . . . ?
C66 C65 C70 C69 -2.4(7) . . . . ?
C66 C65 B1 C49 -98.4(5) . . . . ?
C66 C65 B1 C57 21.6(6) . . . . ?
C66 C65 B1 C73 140.9(4) . . . . ?
C66 C67 C68 C69 -0.8(7) . . . . ?
C66 C67 C71 F13 69.0(5) . . . . ?
C66 C67 C71 F14 -49.2(6) . . . . ?
C66 C67 C71 F15 -169.8(4) . . . . ?
C67 C68 C69 C70 1.4(7) . . . . ?
C67 C68 C69 C72 179.0(5) . . . . ?
C68 C67 C71 F13 -111.4(5) . . . . ?
C68 C67 C71 F14 130.4(5) . . . . ?
C68 C67 C71 F15 9.8(6) . . . . ?
C68 C69 C70 C65 0.3(8) . . . . ?
C68 C69 C72 F16 -125.7(5) . . . . ?
C68 C69 C72 F17 118.0(6) . . . . ?
C68 C69 C72 F18 -7.6(9) . . . . ?
C70 C65 C66 C67 3.0(6) . . . . ?
C70 C65 B1 C49 77.4(5) . . . . ?
C70 C65 B1 C57 -162.5(4) . . . . ?
C70 C65 B1 C73 -43.2(5) . . . . ?
C70 C69 C72 F16 52.0(7) . . . . ?
C70 C69 C72 F17 -64.3(7) . . . . ?
C70 C69 C72 F18 170.1(6) . . . . ?
C71 C67 C68 C69 179.7(5) . . . . ?
C72 C69 C70 C65 -177.4(5) . . . . ?
C73 C74 C75 C76 2.0(7) . . . . ?
C73 C74 C75 C80 -175.9(4) . . . . ?
C74 C73 C78 C77 2.1(6) . . . . ?
C74 C73 B1 C49 -131.9(4) . . . . ?
C74 C73 B1 C57 107.7(5) . . . . ?
C74 C73 B1 C65 -15.7(6) . . . . ?
C74 C75 C76 C77 0.8(7) . . . . ?
C74 C75 C80 F22A -104.5(10) . . . . ?
C74 C75 C80 F22B -150.5(17) . . . . ?
C74 C75 C80 F23A 135.0(12) . . . . ?
C74 C75 C80 F23B 96.5(15) . . . . ?
C74 C75 C80 F24A 7.3(11) . . . . ?
C74 C75 C80 F24B -17.3(17) . . . . ?
C75 C76 C77 C78 -2.0(7) . . . . ?
C75 C76 C77 C79 175.8(5) . . . . ?
C76 C75 C80 F22A 77.6(10) . . . . ?
C76 C75 C80 F22B 31.5(18) . . . . ?
C76 C75 C80 F23A -43.0(13) . . . . ?
C76 C75 C80 F23B -81.4(15) . . . . ?
C76 C75 C80 F24A -170.6(9) . . . . ?
C76 C75 C80 F24B 164.8(16) . . . . ?
C76 C77 C78 C73 0.6(7) . . . . ?
C76 C77 C79 F19 148.7(5) . . . . ?
C76 C77 C79 F20 31.4(7) . . . . ?
C76 C77 C79 F21 -91.9(7) . . . . ?
C78 C73 C74 C75 -3.4(6) . . . . ?
C78 C73 B1 C49 51.5(5) . . . . ?
C78 C73 B1 C57 -68.9(5) . . . . ?
C78 C73 B1 C65 167.8(4) . . . . ?
C78 C77 C79 F19 -33.5(7) . . . . ?
C78 C77 C79 F20 -150.8(5) . . . . ?
C78 C77 C79 F21 85.9(7) . . . . ?
C79 C77 C78 C73 -177.2(4) . . . . ?
C80 C75 C76 C77 178.7(5) . . . . ?
B1 C49 C50 C51 174.3(4) . . . . ?
B1 C49 C54 C53 -174.5(4) . . . . ?
B1 C57 C58 C59 -176.4(4) . . . . ?
B1 C57 C62 C61 177.6(4) . . . . ?
B1 C65 C66 C67 179.1(4) . . . . ?
B1 C65 C70 C69 -178.6(4) . . . . ?
B1 C73 C74 C75 179.9(4) . . . . ?
B1 C73 C78 C77 179.0(4) . . . . ?
O5 C81 C82 C83 -37.5(6) . . . . ?
C81 O5 C84 C83 -20.1(6) . . . . ?
C81 C82 C83 C84 25.0(6) . . . . ?
C82 C83 C84 O5 -3.8(7) . . . . ?
C84 O5 C81 C82 36.5(6) . . . . ?
O6 C85 C86 C87 31.5(10) . . . . ?
C85 O6 C88 C87 29.5(10) . . . . ?
C85 C86 C87 C88 -12.5(10) . . . . ?
C86 C87 C88 O6 -10.3(11) . . . . ?
C88 O6 C85 C86 -38.5(10) . . . . ?
